data_7718909
loop_
_publ_author_name
'Wittmann, Christopher'
'Palamarciuc, Oleg'
'Dascalu, Mihaela'
'Cazacu, Maria'
'Nesterov, Dmytro S.'
'Pombeiro, Armando J. L.'
'Rapta, Peter'
'Arion, Vladimir B.'

_publ_section_title
;
 Copper(II) complex with a redox-noninnocent Schiff base bearing a
 tetraphenyldisiloxane unit: synthesis, structure and catalytic oxidation
 of cyclohexane.
;
_journal_issue 28
_journal_name_full 'Dalton transactions (Cambridge, England : 2003)'
_journal_page_first 10984
_journal_page_last 11005
_journal_paper_doi 10.1039/d5dt01028d
_journal_volume 54
_journal_year 2025
_chemical_formula_moiety 'C60 H74 Cu N2 O3 Si2, 0.375(C H4 O), 0.875(C H Cl3)'
_chemical_formula_sum 'C61.25 H76.38 Cl2.62 Cu N2 O3.38 Si2'
_chemical_formula_weight 1107.39
_space_group_crystal_system monoclinic
_space_group_IT_number 4
_space_group_name_Hall 'P 2yb'
_space_group_name_H-M_alt 'P 1 21 1'
_atom_sites_solution_hydrogens geom
_audit_creation_method SHELXL-2018/3
_audit_update_record
;
2025-02-25 deposited with the CCDC.	2025-06-16 downloaded from the CCDC.
;
_cell_angle_alpha 90
_cell_angle_beta 93.482(3)
_cell_angle_gamma 90
_cell_formula_units_Z 4
_cell_length_a 13.1866(5)
_cell_length_b 27.5398(8)
_cell_length_c 16.4083(6)
_cell_measurement_reflns_used 65033
_cell_measurement_temperature 100(2)
_cell_measurement_theta_max 28.09
_cell_measurement_theta_min 3.10
_cell_volume 5947.8(4)
_computing_cell_refinement
;
X-Area Recipe 1.37.0.0 (STOE, 2021)
;
_computing_data_collection
;
X-Area Pilatus3_SV 1.31.186.0 (STOE, 2022)
;
_computing_data_reduction
;
X-Area Integrate 2.5.3.0 (STOE, 2021)
X-Area LANA 2.7.5.0 (STOE, 2022)
;
_computing_publication_material
;
STOE & Cie GmbH, X-Area, software package for collecting single-crystal or
multi-domain crystal data on STOE area-detector diffractometers, for image 
processing, for the correction and scaling of reflection intensities and 
for outlier rejection, version 2.1, Darmstadt 2022
;
_computing_structure_refinement 'SHELXL-2014 (Sheldrick, 2014)'
_computing_structure_solution 'SHELXS-2024 (Sheldrick, 2014)'
_diffrn_ambient_temperature 100(2)
_diffrn_measured_fraction_theta_full 0.995
_diffrn_measured_fraction_theta_max 0.996
_diffrn_measurement_device_type 'STOE STADIVARI'
_diffrn_measurement_method 'rotation method, \w scans'
_diffrn_radiation_type MoK\a
_diffrn_radiation_wavelength 0.71073
_diffrn_reflns_av_R_equivalents 0.1032
_diffrn_reflns_av_unetI/netI 0.1054
_diffrn_reflns_Laue_measured_fraction_full 0.995
_diffrn_reflns_Laue_measured_fraction_max 0.996
_diffrn_reflns_limit_h_max 16
_diffrn_reflns_limit_h_min -16
_diffrn_reflns_limit_k_max 34
_diffrn_reflns_limit_k_min -24
_diffrn_reflns_limit_l_max 20
_diffrn_reflns_limit_l_min -19
_diffrn_reflns_number 104761
_diffrn_reflns_point_group_measured_fraction_full 0.722
_diffrn_reflns_point_group_measured_fraction_max 0.715
_diffrn_reflns_theta_full 25.242
_diffrn_reflns_theta_max 26.372
_diffrn_reflns_theta_min 3.095
_exptl_absorpt_coefficient_mu 0.570
_exptl_absorpt_correction_T_max 0.9500
_exptl_absorpt_correction_T_min 0.3530
_exptl_absorpt_correction_type multi-scan
_exptl_absorpt_process_details SADABS
_exptl_crystal_colour dark-green
_exptl_crystal_density_diffrn 1.237
_exptl_crystal_description block
_exptl_crystal_F_000 2346
_exptl_crystal_size_max 0.140
_exptl_crystal_size_mid 0.080
_exptl_crystal_size_min 0.070
_refine_diff_density_max 1.006
_refine_diff_density_min -1.412
_refine_diff_density_rms 0.090
_refine_ls_abs_structure_details
;
 Refined as an inversion twin.
;
_refine_ls_abs_structure_Flack 0.185(16)
_refine_ls_extinction_coef 0.0015(3)
_refine_ls_extinction_expression Fc^*^=kFc[1+0.001xFc^2^\l^3^/sin(2\q)]^-1/4^
_refine_ls_extinction_method 'SHELXL-2018/3 (Sheldrick 2018)'
_refine_ls_goodness_of_fit_ref 0.963
_refine_ls_hydrogen_treatment constr
_refine_ls_matrix_type full
_refine_ls_number_parameters 1360
_refine_ls_number_reflns 17425
_refine_ls_number_restraints 34
_refine_ls_restrained_S_all 0.962
_refine_ls_R_factor_all 0.0746
_refine_ls_R_factor_gt 0.0532
_refine_ls_shift/su_max 0.001
_refine_ls_shift/su_mean 0.000
_refine_ls_structure_factor_coef Fsqd
_refine_ls_weighting_details 'w=1/[\s^2^(Fo^2^)+(0.0675P)^2^] where P=(Fo^2^+2Fc^2^)/3'
_refine_ls_weighting_scheme calc
_refine_ls_wR_factor_gt 0.1183
_refine_ls_wR_factor_ref 0.1231
_reflns_Friedel_coverage 0.406
_reflns_Friedel_fraction_full 0.437
_reflns_Friedel_fraction_max 0.423
_reflns_number_gt 11990
_reflns_number_total 17425
_reflns_threshold_expression 'I > 2\s(I)'
_cod_data_source_file d5dt01028d71.cif
_cod_data_source_block CHWI1180
_cod_depositor_comments 'Adding full bibliography for 7718908--7718909.cif.'
_cod_original_sg_symbol_H-M 'P 21'
_cod_database_code 7718909
_shelx_shelxl_version_number 2018/3
_shelx_space_group_comment
;
The symmetry employed for this shelxl refinement is uniquely defined
by the following loop, which should always be used as a source of
symmetry information in preference to the above space-group names.
They are only intended as comments.
;
_shelx_estimated_absorpt_t_min 0.924
_shelx_estimated_absorpt_t_max 0.961

loop_
_space_group_symop_operation_xyz
'x, y, z'
'-x, y+1/2, -z'

loop_
_atom_site_label
_atom_site_type_symbol
_atom_site_fract_x
_atom_site_fract_y
_atom_site_fract_z
_atom_site_U_iso_or_equiv
_atom_site_adp_type
_atom_site_occupancy
_atom_site_site_symmetry_order
_atom_site_calc_flag
_atom_site_refinement_flags_posn
_atom_site_refinement_flags_adp
_atom_site_refinement_flags_occupancy
_atom_site_disorder_assembly
_atom_site_disorder_group
Cu1 Cu 0.50692(5) 0.54399(3) 0.79897(4) 0.01768(17) Uani 1 1 d . . . . .
Si1 Si 0.52331(12) 0.60956(6) 0.47558(10) 0.0179(4) Uani 1 1 d . . . . .
Si2 Si 0.73372(11) 0.63376(6) 0.58001(10) 0.0166(4) Uani 1 1 d . . . . .
O1 O 0.5206(3) 0.47525(14) 0.7959(2) 0.0206(10) Uani 1 1 d . . . . .
O2 O 0.4645(3) 0.60135(15) 0.8505(2) 0.0208(9) Uani 1 1 d . . . . .
O3 O 0.6252(3) 0.62012(15) 0.5334(2) 0.0212(9) Uani 1 1 d . . . . .
N1 N 0.3926(3) 0.5449(2) 0.7171(3) 0.0196(11) Uani 1 1 d . . . . .
N2 N 0.6517(3) 0.55432(17) 0.8284(3) 0.0184(11) Uani 1 1 d . . . . .
C1 C 0.5958(4) 0.4481(2) 0.8284(4) 0.0219(14) Uani 1 1 d . . . . .
C2 C 0.5812(4) 0.3982(2) 0.8440(4) 0.0223(14) Uani 1 1 d . . . . .
C3 C 0.6653(5) 0.3709(2) 0.8702(4) 0.0286(16) Uani 1 1 d . . . . .
H3 H 0.655479 0.337226 0.879859 0.034 Uiso 1 1 calc R U . . .
C4 C 0.7645(5) 0.3896(3) 0.8834(5) 0.0394(19) Uani 1 1 d . . . . .
C5 C 0.7761(5) 0.4380(2) 0.8718(4) 0.0324(17) Uani 1 1 d . . . . .
H5 H 0.841763 0.451859 0.880604 0.039 Uiso 1 1 calc R U . . .
C6 C 0.6939(4) 0.4683(2) 0.8473(4) 0.0256(15) Uani 1 1 d . . . . .
C7 C 0.4774(5) 0.3742(2) 0.8277(4) 0.0248(15) Uani 1 1 d . . . . .
C8 C 0.3947(5) 0.4016(3) 0.8728(4) 0.0346(17) Uani 1 1 d . . . . .
H8A H 0.393326 0.435765 0.855972 0.052 Uiso 1 1 calc R U . . .
H8B H 0.410135 0.399528 0.931836 0.052 Uiso 1 1 calc R U . . .
H8C H 0.328202 0.386834 0.858998 0.052 Uiso 1 1 calc R U . . .
C9 C 0.4479(5) 0.3734(2) 0.7360(4) 0.0288(16) Uani 1 1 d . . . . .
H9A H 0.453863 0.406244 0.713631 0.043 Uiso 1 1 calc R U . . .
H9B H 0.377710 0.362105 0.727013 0.043 Uiso 1 1 calc R U . . .
H9C H 0.493422 0.351451 0.708638 0.043 Uiso 1 1 calc R U . . .
C10 C 0.4762(5) 0.3216(2) 0.8591(4) 0.0338(17) Uani 1 1 d . . . . .
H10A H 0.407442 0.308327 0.850841 0.051 Uiso 1 1 calc R U . . .
H10B H 0.497161 0.321109 0.917449 0.051 Uiso 1 1 calc R U . . .
H10C H 0.523357 0.301921 0.829097 0.051 Uiso 1 1 calc R U . . .
C11 C 0.8569(13) 0.3591(5) 0.9199(7) 0.026(3) Uani 0.600(7) 1 d D U P A 4
C11X C 0.853(2) 0.3523(9) 0.8888(13) 0.026(3) Uani 0.400(7) 1 d . U P A 5
C12 C 0.8923(9) 0.3736(5) 1.0089(7) 0.0470(19) Uani 0.600(7) 1 d D . P A 4
H12A H 0.954285 0.355694 1.025779 0.071 Uiso 0.600(7) 1 calc R U P A 4
H12B H 0.838819 0.365743 1.045615 0.071 Uiso 0.600(7) 1 calc R U P A 4
H12C H 0.906205 0.408563 1.011152 0.071 Uiso 0.600(7) 1 calc R U P A 4
C12X C 0.956(2) 0.3784(11) 0.8864(17) 0.0470(19) Uani 0.400(7) 1 d . . P A 5
H12D H 0.958875 0.395921 0.834632 0.071 Uiso 0.400(7) 1 calc R U P A 5
H12E H 1.011073 0.354451 0.891168 0.071 Uiso 0.400(7) 1 calc R U P A 5
H12F H 0.963616 0.401407 0.931886 0.071 Uiso 0.400(7) 1 calc R U P A 5
C13 C 0.9448(13) 0.3688(6) 0.8664(10) 0.0470(19) Uani 0.600(7) 1 d D . P A 4
H13A H 0.921766 0.364684 0.808927 0.071 Uiso 0.600(7) 1 calc R U P A 4
H13B H 1.000016 0.345918 0.880424 0.071 Uiso 0.600(7) 1 calc R U P A 4
H13C H 0.969202 0.402092 0.875449 0.071 Uiso 0.600(7) 1 calc R U P A 4
C13X C 0.8508(13) 0.3135(7) 0.8254(12) 0.0470(19) Uani 0.400(7) 1 d . . P A 5
H13D H 0.783606 0.298224 0.821607 0.071 Uiso 0.400(7) 1 calc R U P A 5
H13E H 0.902565 0.288999 0.840325 0.071 Uiso 0.400(7) 1 calc R U P A 5
H13F H 0.864727 0.327787 0.772501 0.071 Uiso 0.400(7) 1 calc R U P A 5
C14 C 0.8301(9) 0.3053(4) 0.9206(8) 0.0470(19) Uani 0.600(7) 1 d D . P A 4
H14A H 0.777222 0.299717 0.959044 0.071 Uiso 0.600(7) 1 calc R U P A 4
H14B H 0.890696 0.286422 0.937583 0.071 Uiso 0.600(7) 1 calc R U P A 4
H14C H 0.805082 0.295269 0.865761 0.071 Uiso 0.600(7) 1 calc R U P A 4
C14X C 0.8467(14) 0.3301(8) 0.9748(13) 0.0470(19) Uani 0.400(7) 1 d . . P A 5
H14D H 0.910577 0.313431 0.990709 0.071 Uiso 0.400(7) 1 calc R U P A 5
H14E H 0.790536 0.306767 0.974126 0.071 Uiso 0.400(7) 1 calc R U P A 5
H14F H 0.834909 0.355960 1.014086 0.071 Uiso 0.400(7) 1 calc R U P A 5
C15 C 0.7142(4) 0.5194(2) 0.8438(4) 0.0225(14) Uani 1 1 d . . . . .
H15 H 0.783199 0.528628 0.854175 0.027 Uiso 1 1 calc R U . . .
C16 C 0.6902(4) 0.6040(2) 0.8291(3) 0.0185(13) Uani 1 1 d . . . . .
H16A H 0.763354 0.603906 0.846604 0.022 Uiso 1 1 calc R U . . .
H16B H 0.654103 0.623466 0.869018 0.022 Uiso 1 1 calc R U . . .
C17 C 0.6756(4) 0.6274(2) 0.7451(3) 0.0188(13) Uani 1 1 d . . . . .
H17A H 0.603381 0.624462 0.725598 0.023 Uiso 1 1 calc R U . . .
H17B H 0.691802 0.662435 0.750025 0.023 Uiso 1 1 calc R U . . .
C18 C 0.7409(4) 0.6051(2) 0.6826(3) 0.0179(13) Uani 1 1 d . . . . .
H18A H 0.721590 0.570483 0.676027 0.022 Uiso 1 1 calc R U . . .
H18B H 0.812486 0.606031 0.704477 0.022 Uiso 1 1 calc R U . . .
C19 C 0.8379(4) 0.6096(2) 0.5199(3) 0.0183(13) Uani 1 1 d . . . . .
C20 C 0.8993(5) 0.5725(3) 0.5498(4) 0.0328(17) Uani 1 1 d . . . . .
H20 H 0.892474 0.561326 0.604027 0.039 Uiso 1 1 calc R U . . .
C21 C 0.9718(5) 0.5506(3) 0.5025(4) 0.043(2) Uani 1 1 d . . . . .
H21 H 1.013687 0.525085 0.524304 0.052 Uiso 1 1 calc R U . . .
C22 C 0.9812(5) 0.5668(3) 0.4238(4) 0.0315(16) Uani 1 1 d . . . . .
H22 H 1.028760 0.551768 0.390662 0.038 Uiso 1 1 calc R U . . .
C23 C 0.9231(5) 0.6040(3) 0.3933(4) 0.0294(16) Uani 1 1 d . . . . .
H23 H 0.931181 0.615555 0.339511 0.035 Uiso 1 1 calc R U . . .
C24 C 0.8520(5) 0.6252(3) 0.4409(4) 0.0294(16) Uani 1 1 d . . . . .
H24 H 0.811584 0.651130 0.418859 0.035 Uiso 1 1 calc R U . . .
C25 C 0.7433(4) 0.7005(2) 0.5925(4) 0.0202(14) Uani 1 1 d . . . . .
C26 C 0.8374(4) 0.7238(2) 0.5926(4) 0.0253(15) Uani 1 1 d . . . . .
H26 H 0.895488 0.705925 0.578627 0.030 Uiso 1 1 calc R U . . .
C27 C 0.8472(5) 0.7716(2) 0.6122(4) 0.0280(15) Uani 1 1 d . . . . .
H27 H 0.912201 0.786480 0.612389 0.034 Uiso 1 1 calc R U . . .
C28 C 0.7645(5) 0.7988(2) 0.6318(4) 0.0295(15) Uani 1 1 d . . . . .
H28 H 0.772386 0.832321 0.644502 0.035 Uiso 1 1 calc R U . . .
C29 C 0.6705(5) 0.7774(2) 0.6330(4) 0.0277(15) Uani 1 1 d . . . . .
H29 H 0.613394 0.795627 0.647995 0.033 Uiso 1 1 calc R U . . .
C30 C 0.6600(4) 0.7285(2) 0.6117(4) 0.0291(15) Uani 1 1 d . . . . .
H30 H 0.594580 0.713962 0.610374 0.035 Uiso 1 1 calc R U . . .
C31 C 0.4712(4) 0.6661(2) 0.4280(4) 0.0211(14) Uani 1 1 d . . . . .
C32 C 0.4070(5) 0.6972(2) 0.4651(4) 0.0273(16) Uani 1 1 d . . . . .
H32 H 0.388724 0.689519 0.518737 0.033 Uiso 1 1 calc R U . . .
C33 C 0.3678(5) 0.7384(3) 0.4296(5) 0.0383(18) Uani 1 1 d . . . . .
H33 H 0.323551 0.758575 0.458192 0.046 Uiso 1 1 calc R U . . .
C34 C 0.3929(5) 0.7506(3) 0.3521(5) 0.0397(18) Uani 1 1 d . . . . .
H34 H 0.365870 0.779186 0.326736 0.048 Uiso 1 1 calc R U . . .
C35 C 0.4568(5) 0.7214(3) 0.3117(4) 0.0364(18) Uani 1 1 d . . . . .
H35 H 0.474291 0.730020 0.258260 0.044 Uiso 1 1 calc R U . . .
C36 C 0.4968(5) 0.6791(2) 0.3479(4) 0.0261(15) Uani 1 1 d . . . . .
H36 H 0.540978 0.659039 0.319056 0.031 Uiso 1 1 calc R U . . .
C37 C 0.5528(5) 0.5663(2) 0.3936(4) 0.0205(14) Uani 1 1 d . . . . .
C38 C 0.4790(5) 0.5541(2) 0.3313(4) 0.0243(15) Uani 1 1 d . . . . .
H38 H 0.412937 0.567882 0.331977 0.029 Uiso 1 1 calc R U . . .
C39 C 0.5005(5) 0.5227(2) 0.2697(4) 0.0322(17) Uani 1 1 d . . . . .
H39 H 0.449366 0.515490 0.228151 0.039 Uiso 1 1 calc R U . . .
C40 C 0.5943(5) 0.5017(2) 0.2670(4) 0.0358(18) Uani 1 1 d . . . . .
H40 H 0.607909 0.479965 0.224080 0.043 Uiso 1 1 calc R U . . .
C41 C 0.6693(5) 0.5124(3) 0.3271(4) 0.0354(17) Uani 1 1 d . . . . .
H41 H 0.734421 0.497681 0.326108 0.042 Uiso 1 1 calc R U . . .
C42 C 0.6484(5) 0.5446(3) 0.3885(4) 0.0261(15) Uani 1 1 d . . . . .
H42 H 0.700813 0.552360 0.428769 0.031 Uiso 1 1 calc R U . . .
C43 C 0.4292(4) 0.5823(2) 0.5436(4) 0.0201(14) Uani 1 1 d . . . . .
H43A H 0.413809 0.606043 0.586376 0.024 Uiso 1 1 calc R U . . .
H43B H 0.365217 0.575324 0.510935 0.024 Uiso 1 1 calc R U . . .
C44 C 0.4686(4) 0.5355(2) 0.5841(3) 0.0173(13) Uani 1 1 d . . . . .
H44A H 0.535155 0.542048 0.613144 0.021 Uiso 1 1 calc R U . . .
H44B H 0.479489 0.511078 0.541147 0.021 Uiso 1 1 calc R U . . .
C45 C 0.3968(4) 0.5141(2) 0.6446(3) 0.0196(13) Uani 1 1 d . . . . .
H45A H 0.327775 0.511024 0.617739 0.024 Uiso 1 1 calc R U . . .
H45B H 0.420409 0.481250 0.661171 0.024 Uiso 1 1 calc R U . . .
C46 C 0.3161(5) 0.5729(2) 0.7213(4) 0.0195(14) Uani 1 1 d . . . . .
H46 H 0.264709 0.570323 0.678365 0.023 Uiso 1 1 calc R U . . .
C47 C 0.2992(4) 0.6076(2) 0.7834(3) 0.0188(13) Uani 1 1 d . . . . .
C48 C 0.2019(4) 0.6296(2) 0.7788(4) 0.0235(14) Uani 1 1 d . . . . .
H48 H 0.153550 0.620151 0.736573 0.028 Uiso 1 1 calc R U . . .
C49 C 0.1754(4) 0.6645(2) 0.8340(4) 0.0246(15) Uani 1 1 d . . . . .
C50 C 0.2493(4) 0.6760(2) 0.8969(4) 0.0209(14) Uani 1 1 d . . . . .
H50 H 0.232057 0.699581 0.935980 0.025 Uiso 1 1 calc R U . . .
C51 C 0.3459(4) 0.6552(2) 0.9057(3) 0.0175(13) Uani 1 1 d . . . . .
C52 C 0.3735(4) 0.6207(2) 0.8472(4) 0.0192(14) Uani 1 1 d . . . . .
C53 C 0.4191(4) 0.6679(2) 0.9791(4) 0.0245(15) Uani 1 1 d . . . . .
C54 C 0.3716(5) 0.7025(3) 1.0377(4) 0.0313(16) Uani 1 1 d . . . . .
H54A H 0.351514 0.732460 1.008908 0.047 Uiso 1 1 calc R U . . .
H54B H 0.421059 0.710092 1.082947 0.047 Uiso 1 1 calc R U . . .
H54C H 0.311608 0.687270 1.059256 0.047 Uiso 1 1 calc R U . . .
C55 C 0.4521(5) 0.6222(2) 1.0251(4) 0.0300(16) Uani 1 1 d . . . . .
H55A H 0.392326 0.602448 1.035020 0.045 Uiso 1 1 calc R U . . .
H55B H 0.487063 0.631108 1.077370 0.045 Uiso 1 1 calc R U . . .
H55C H 0.498376 0.603557 0.992530 0.045 Uiso 1 1 calc R U . . .
C56 C 0.5141(4) 0.6935(2) 0.9486(4) 0.0302(16) Uani 1 1 d . . . . .
H56A H 0.545234 0.672728 0.908501 0.045 Uiso 1 1 calc R U . . .
H56B H 0.563034 0.699371 0.994862 0.045 Uiso 1 1 calc R U . . .
H56C H 0.494095 0.724457 0.923075 0.045 Uiso 1 1 calc R U . . .
C57 C 0.0720(4) 0.6895(2) 0.8306(4) 0.0288(16) Uani 1 1 d . . . . .
C58 C 0.0236(5) 0.6851(3) 0.9129(4) 0.0385(19) Uani 1 1 d . . . . .
H58A H -0.044055 0.699936 0.908884 0.058 Uiso 1 1 calc R U . . .
H58B H 0.066278 0.701786 0.955130 0.058 Uiso 1 1 calc R U . . .
H58C H 0.017655 0.650721 0.927353 0.058 Uiso 1 1 calc R U . . .
C59 C 0.0880(5) 0.7434(3) 0.8113(5) 0.043(2) Uani 1 1 d . . . . .
H59A H 0.119273 0.746418 0.758912 0.064 Uiso 1 1 calc R U . . .
H59B H 0.132534 0.758083 0.854512 0.064 Uiso 1 1 calc R U . . .
H59C H 0.022233 0.760133 0.808241 0.064 Uiso 1 1 calc R U . . .
C60 C -0.0009(5) 0.6673(3) 0.7645(5) 0.049(2) Uani 1 1 d . . . . .
H60A H 0.026081 0.672328 0.710796 0.074 Uiso 1 1 calc R U . . .
H60B H -0.067563 0.682940 0.765828 0.074 Uiso 1 1 calc R U . . .
H60C H -0.007941 0.632415 0.774558 0.074 Uiso 1 1 calc R U . . .
Cu2 Cu 0.15949(5) 0.45561(3) 0.26281(4) 0.01632(17) Uani 1 1 d . . . . .
Si3 Si 0.13168(12) 0.39784(7) 0.58210(10) 0.0208(4) Uani 1 1 d . . . . .
Si4 Si -0.07938(12) 0.37065(6) 0.48076(10) 0.0191(4) Uani 1 1 d . . . . .
O4 O 0.2034(3) 0.39679(15) 0.2162(2) 0.0179(9) Uani 1 1 d . . . . .
O5 O 0.1410(3) 0.52401(14) 0.2639(2) 0.0199(10) Uani 1 1 d . . . . .
O6 O 0.0282(3) 0.38545(15) 0.5268(2) 0.0226(10) Uani 1 1 d . . . . .
N3 N 0.2765(3) 0.45769(18) 0.3416(3) 0.0165(10) Uani 1 1 d . . . . .
N4 N 0.0154(3) 0.44270(18) 0.2303(3) 0.0188(12) Uani 1 1 d . . . . .
C61 C 0.2974(4) 0.3801(2) 0.2161(3) 0.0173(13) Uani 1 1 d . . . . .
C62 C 0.3225(4) 0.3432(2) 0.1605(4) 0.0207(14) Uani 1 1 d . . . . .
C63 C 0.4202(4) 0.3259(3) 0.1642(4) 0.0330(17) Uani 1 1 d . . . . .
H63 H 0.436353 0.300842 0.127295 0.040 Uiso 1 1 calc R U . . .
C64 C 0.4982(5) 0.3430(3) 0.2196(4) 0.0353(18) Uani 1 1 d . . . . .
C65 C 0.4743(4) 0.3783(2) 0.2728(4) 0.0278(16) Uani 1 1 d . . . . .
H65 H 0.525401 0.390217 0.310948 0.033 Uiso 1 1 calc R U . . .
C66 C 0.3750(4) 0.3978(2) 0.2726(4) 0.0191(13) Uani 1 1 d . . . . .
C67 C 0.2415(4) 0.3221(2) 0.0993(4) 0.0220(15) Uani 1 1 d . . . . .
C68 C 0.1935(5) 0.3630(3) 0.0455(4) 0.0342(17) Uani 1 1 d . . . . .
H68A H 0.246822 0.380017 0.017771 0.051 Uiso 1 1 calc R U . . .
H68B H 0.158565 0.385942 0.079806 0.051 Uiso 1 1 calc R U . . .
H68C H 0.144543 0.348965 0.004729 0.051 Uiso 1 1 calc R U . . .
C69 C 0.1608(4) 0.2958(2) 0.1450(4) 0.0320(16) Uani 1 1 d . . . . .
H69A H 0.104470 0.286381 0.106583 0.048 Uiso 1 1 calc R U . . .
H69B H 0.135526 0.317384 0.186739 0.048 Uiso 1 1 calc R U . . .
H69C H 0.190465 0.266683 0.171286 0.048 Uiso 1 1 calc R U . . .
C70 C 0.2858(5) 0.2856(3) 0.0402(4) 0.041(2) Uani 1 1 d . . . . .
H70A H 0.233653 0.276886 -0.002405 0.062 Uiso 1 1 calc R U . . .
H70B H 0.307932 0.256329 0.070299 0.062 Uiso 1 1 calc R U . . .
H70C H 0.343977 0.300225 0.015062 0.062 Uiso 1 1 calc R U . . .
C71 C 0.6056(5) 0.3196(3) 0.2179(5) 0.050(2) Uani 1 1 d . . . . .
C72 C 0.6839(5) 0.3514(3) 0.2661(5) 0.053(2) Uani 1 1 d . . . . .
H72A H 0.751305 0.336547 0.264650 0.080 Uiso 1 1 calc R U . . .
H72B H 0.665320 0.354067 0.322825 0.080 Uiso 1 1 calc R U . . .
H72C H 0.685009 0.383788 0.241477 0.080 Uiso 1 1 calc R U . . .
C73 C 0.6382(5) 0.3172(4) 0.1304(5) 0.064(3) Uani 1 1 d . . . . .
H73A H 0.587780 0.298711 0.096791 0.096 Uiso 1 1 calc R U . . .
H73B H 0.704416 0.301126 0.129729 0.096 Uiso 1 1 calc R U . . .
H73C H 0.643208 0.350150 0.108539 0.096 Uiso 1 1 calc R U . . .
C74 C 0.6025(5) 0.2695(3) 0.2555(6) 0.057(3) Uani 1 1 d . . . . .
H74A H 0.590736 0.272307 0.313704 0.086 Uiso 1 1 calc R U . . .
H74B H 0.667340 0.252958 0.249020 0.086 Uiso 1 1 calc R U . . .
H74C H 0.547320 0.250636 0.228058 0.086 Uiso 1 1 calc R U . . .
C75 C 0.3573(4) 0.4327(2) 0.3349(4) 0.0187(13) Uani 1 1 d . . . . .
H75 H 0.410972 0.437735 0.375301 0.022 Uiso 1 1 calc R U . . .
C76 C 0.2722(4) 0.4891(2) 0.4131(3) 0.0191(13) Uani 1 1 d . . . . .
H76A H 0.253911 0.522436 0.395157 0.023 Uiso 1 1 calc R U . . .
H76B H 0.340117 0.490336 0.442259 0.023 Uiso 1 1 calc R U . . .
C77 C 0.1949(4) 0.4710(2) 0.4712(4) 0.0234(14) Uani 1 1 d . . . . .
H77A H 0.128876 0.466054 0.440181 0.028 Uiso 1 1 calc R U . . .
H77B H 0.185121 0.496145 0.513040 0.028 Uiso 1 1 calc R U . . .
C78 C 0.2269(4) 0.4229(2) 0.5143(4) 0.0216(14) Uani 1 1 d . . . . .
H78A H 0.291369 0.428370 0.547198 0.026 Uiso 1 1 calc R U . . .
H78B H 0.240256 0.398327 0.472200 0.026 Uiso 1 1 calc R U . . .
C79 C 0.1008(4) 0.4425(2) 0.6623(3) 0.0213(14) Uani 1 1 d . . . . .
C80 C 0.0036(5) 0.4619(2) 0.6681(4) 0.0289(15) Uani 1 1 d . . . . .
H80 H -0.049141 0.452662 0.629137 0.035 Uiso 1 1 calc R U . . .
C81 C -0.0172(5) 0.4940(2) 0.7287(4) 0.0313(16) Uani 1 1 d . . . . .
H81 H -0.083866 0.506827 0.730757 0.038 Uiso 1 1 calc R U . . .
C82 C 0.0580(5) 0.5080(3) 0.7874(4) 0.0344(17) Uani 1 1 d . . . . .
H82 H 0.043100 0.530235 0.829269 0.041 Uiso 1 1 calc R U . . .
C83 C 0.1536(5) 0.4892(3) 0.7835(4) 0.0338(17) Uani 1 1 d . . . . .
H83 H 0.205743 0.498373 0.823043 0.041 Uiso 1 1 calc R U . . .
C84 C 0.1748(5) 0.4568(3) 0.7220(4) 0.0301(15) Uani 1 1 d . . . . .
H84 H 0.241554 0.444080 0.720387 0.036 Uiso 1 1 calc R U . . .
C85 C 0.1839(4) 0.3423(2) 0.6333(4) 0.0277(15) Uani 1 1 d . . . . .
C86 C 0.1636(5) 0.3311(3) 0.7134(4) 0.0308(17) Uani 1 1 d . . . . .
H86 H 0.121707 0.352298 0.742380 0.037 Uiso 1 1 calc R U . . .
C87 C 0.2032(5) 0.2898(2) 0.7521(4) 0.0335(17) Uani 1 1 d . . . . .
H87 H 0.188364 0.283001 0.806871 0.040 Uiso 1 1 calc R U . . .
C88 C 0.2637(5) 0.2586(2) 0.7112(4) 0.0356(18) Uani 1 1 d . . . . .
H88 H 0.290997 0.230484 0.737787 0.043 Uiso 1 1 calc R U . . .
C89 C 0.2849(5) 0.2684(3) 0.6308(4) 0.0355(18) Uani 1 1 d . . . . .
H89 H 0.326098 0.246840 0.601888 0.043 Uiso 1 1 calc R U . . .
C90 C 0.2449(5) 0.3101(2) 0.5935(4) 0.0294(16) Uani 1 1 d . . . . .
H90 H 0.259967 0.316811 0.538747 0.035 Uiso 1 1 calc R U . . .
C91 C -0.1832(4) 0.3990(2) 0.5368(4) 0.0249(15) Uani 1 1 d . . . . .
C92 C -0.2201(5) 0.4451(3) 0.5178(4) 0.0309(17) Uani 1 1 d . . . . .
H92 H -0.198000 0.460911 0.470592 0.037 Uiso 1 1 calc R U . . .
C93 C -0.2879(5) 0.4687(3) 0.5649(4) 0.041(2) Uani 1 1 d . . . . .
H93 H -0.311797 0.500271 0.550329 0.049 Uiso 1 1 calc R U . . .
C94 C -0.3204(5) 0.4460(3) 0.6336(4) 0.0412(19) Uani 1 1 d . . . . .
H94 H -0.367382 0.461693 0.666435 0.049 Uiso 1 1 calc R U . . .
C95 C -0.2838(5) 0.3998(3) 0.6546(4) 0.0406(19) Uani 1 1 d . . . . .
H95 H -0.304910 0.384401 0.702533 0.049 Uiso 1 1 calc R U . . .
C96 C -0.2180(5) 0.3766(3) 0.6066(4) 0.0320(17) Uani 1 1 d . . . . .
H96 H -0.195416 0.344764 0.620750 0.038 Uiso 1 1 calc R U . . .
C97 C -0.0907(5) 0.3035(2) 0.4820(4) 0.0244(15) Uani 1 1 d . . . . .
C98 C -0.0402(5) 0.2757(3) 0.5435(4) 0.0358(17) Uani 1 1 d . . . . .
H98 H 0.001934 0.291543 0.584323 0.043 Uiso 1 1 calc R U . . .
C99 C -0.0501(5) 0.2264(3) 0.5462(5) 0.045(2) Uani 1 1 d . . . . .
H99 H -0.015866 0.208819 0.589510 0.054 Uiso 1 1 calc R U . . .
C100 C -0.1079(6) 0.2017(3) 0.4882(5) 0.049(2) Uani 1 1 d . . . . .
H100 H -0.112898 0.167277 0.489989 0.058 Uiso 1 1 calc R U . . .
C101 C -0.1589(6) 0.2278(3) 0.4272(5) 0.047(2) Uani 1 1 d . . . . .
H101 H -0.199501 0.211240 0.386245 0.057 Uiso 1 1 calc R U . . .
C102 C -0.1519(5) 0.2778(3) 0.4244(4) 0.0364(17) Uani 1 1 d . . . . .
H102 H -0.189369 0.295028 0.382527 0.044 Uiso 1 1 calc R U . . .
C103 C -0.0840(4) 0.3958(2) 0.3745(4) 0.0207(14) Uani 1 1 d . . . . .
H10D H -0.154892 0.393756 0.351265 0.025 Uiso 1 1 calc R U . . .
H10E H -0.065555 0.430627 0.377785 0.025 Uiso 1 1 calc R U . . .
C104 C -0.0148(4) 0.3709(2) 0.3150(3) 0.0159(13) Uani 1 1 d . . . . .
H10F H 0.056429 0.372658 0.337703 0.019 Uiso 1 1 calc R U . . .
H10G H -0.033660 0.336205 0.310147 0.019 Uiso 1 1 calc R U . . .
C105 C -0.0214(4) 0.3936(2) 0.2309(3) 0.0193(13) Uani 1 1 d . . . . .
H10H H 0.018523 0.373657 0.194117 0.023 Uiso 1 1 calc R U . . .
H10I H -0.093084 0.393110 0.209165 0.023 Uiso 1 1 calc R U . . .
C106 C -0.0493(5) 0.4762(2) 0.2125(4) 0.0224(15) Uani 1 1 d . . . . .
H106 H -0.117856 0.466219 0.202558 0.027 Uiso 1 1 calc R U . . .
C107 C -0.0293(4) 0.5274(2) 0.2060(3) 0.0173(13) Uani 1 1 d . . . . .
C108 C -0.1110(4) 0.5559(2) 0.1729(3) 0.0208(14) Uani 1 1 d . . . . .
H108 H -0.174470 0.540653 0.159773 0.025 Uiso 1 1 calc R U . . .
C109 C -0.1021(4) 0.6043(2) 0.1591(3) 0.0200(13) Uani 1 1 d . . . . .
C110 C -0.0075(4) 0.6252(2) 0.1802(4) 0.0227(14) Uani 1 1 d . . . . .
H110 H 0.000295 0.658925 0.169790 0.027 Uiso 1 1 calc R U . . .
C111 C 0.0759(4) 0.6004(2) 0.2154(3) 0.0179(13) Uani 1 1 d . . . . .
C112 C 0.0652(4) 0.5494(2) 0.2288(3) 0.0179(13) Uani 1 1 d . . . . .
C113 C 0.1758(4) 0.6274(2) 0.2385(4) 0.0210(14) Uani 1 1 d . . . . .
C114 C 0.1988(5) 0.6248(2) 0.3308(4) 0.0249(15) Uani 1 1 d . . . . .
H11A H 0.205309 0.590719 0.347578 0.037 Uiso 1 1 calc R U . . .
H11B H 0.143382 0.640014 0.358666 0.037 Uiso 1 1 calc R U . . .
H11C H 0.262514 0.641904 0.345247 0.037 Uiso 1 1 calc R U . . .
C115 C 0.2630(4) 0.6042(2) 0.1937(4) 0.0267(15) Uani 1 1 d . . . . .
H11D H 0.244736 0.603482 0.134902 0.040 Uiso 1 1 calc R U . . .
H11E H 0.274598 0.571040 0.213650 0.040 Uiso 1 1 calc R U . . .
H11F H 0.324990 0.623429 0.203989 0.040 Uiso 1 1 calc R U . . .
C116 C 0.1702(5) 0.6807(2) 0.2132(4) 0.0265(15) Uani 1 1 d . . . . .
H11G H 0.154146 0.682985 0.154216 0.040 Uiso 1 1 calc R U . . .
H11H H 0.235796 0.696386 0.226880 0.040 Uiso 1 1 calc R U . . .
H11I H 0.117114 0.697091 0.242240 0.040 Uiso 1 1 calc R U . . .
C117 C -0.1940(5) 0.6331(2) 0.1237(4) 0.0241(14) Uani 1 1 d . . . . .
C118 C -0.1686(5) 0.6861(2) 0.1121(4) 0.0323(17) Uani 1 1 d . . . . .
H11J H -0.119000 0.689172 0.070232 0.048 Uiso 1 1 calc R U . . .
H11K H -0.139759 0.699578 0.163718 0.048 Uiso 1 1 calc R U . . .
H11L H -0.230481 0.703963 0.094775 0.048 Uiso 1 1 calc R U . . .
C119 C -0.2796(4) 0.6293(2) 0.1824(4) 0.0317(16) Uani 1 1 d . . . . .
H11M H -0.338033 0.648457 0.161082 0.048 Uiso 1 1 calc R U . . .
H11N H -0.255789 0.641863 0.236071 0.048 Uiso 1 1 calc R U . . .
H11O H -0.299827 0.595275 0.187552 0.048 Uiso 1 1 calc R U . . .
C120 C -0.2306(5) 0.6116(3) 0.0406(4) 0.043(2) Uani 1 1 d . . . . .
H12G H -0.289132 0.630112 0.017975 0.065 Uiso 1 1 calc R U . . .
H12H H -0.250382 0.577599 0.047755 0.065 Uiso 1 1 calc R U . . .
H12I H -0.175559 0.613271 0.003185 0.065 Uiso 1 1 calc R U . . .
O7 O 0.5201(7) 0.4099(3) 0.4843(7) 0.108(4) Uani 0.75 1 d . . P . .
H7 H 0.571794 0.419903 0.511702 0.162 Uiso 0.75 1 calc R U P . .
C123 C 0.5057(10) 0.3608(5) 0.5001(7) 0.068(4) Uani 0.75 1 d . . P . .
H12J H 0.448894 0.348524 0.464768 0.102 Uiso 0.75 1 calc R U P . .
H12K H 0.490580 0.356572 0.557422 0.102 Uiso 0.75 1 calc R U P . .
H12L H 0.567613 0.342839 0.489329 0.102 Uiso 0.75 1 calc R U P . .
Cl4_4 Cl 0.1696(9) 0.5707(5) 0.9743(5) 0.0462(15) Uani 0.802(2) 1 d D . P B 2
Cl4X_4 Cl 0.156(4) 0.570(2) 0.964(3) 0.0462(15) Uani 0.198(2) 1 d D . P B 3
Cl5_4 Cl 0.06520(19) 0.48139(9) 1.01070(14) 0.0490(6) Uani 0.802(2) 1 d D . P B 2
Cl5X_4 Cl 0.1439(8) 0.4861(4) 1.0620(6) 0.0490(6) Uani 0.198(2) 1 d D . P B 3
Cl6_4 Cl 0.2777(2) 0.49186(10) 1.05918(19) 0.0644(8) Uani 0.802(2) 1 d D . P B 2
Cl6X_4 Cl -0.0368(8) 0.5214(4) 0.9820(8) 0.0644(8) Uani 0.198(2) 1 d D . P B 3
C1X_4 C 0.0785(13) 0.5393(6) 1.0316(17) 0.037(2) Uani 0.198(2) 1 d D . P B 3
H1X_4 H 0.066277 0.560218 1.079933 0.044 Uiso 0.198(2) 1 calc R U P B 3
C122_4 C 0.1617(5) 0.5223(2) 1.0436(5) 0.037(2) Uani 0.802(2) 1 d D . P B 2
H122_4 H 0.143670 0.536078 1.097155 0.044 Uiso 0.802(2) 1 calc R U P B 2
Cl1_5 Cl 0.7165(2) 0.45353(12) 0.08148(17) 0.0651(8) Uani 0.75 1 d . . P C 5
Cl2_5 Cl 0.5610(3) 0.51333(11) 0.0156(2) 0.0713(9) Uani 0.75 1 d . . P C 5
Cl3_5 Cl 0.5066(2) 0.42509(11) 0.08913(16) 0.0574(8) Uani 0.75 1 d . . P C 5
C121_5 C 0.5953(8) 0.4571(5) 0.0351(6) 0.059(3) Uani 0.75 1 d . . P C 5
H121_5 H 0.598039 0.440600 -0.018918 0.071 Uiso 0.75 1 calc R U P C 5

loop_
_atom_site_aniso_label
_atom_site_aniso_U_11
_atom_site_aniso_U_22
_atom_site_aniso_U_33
_atom_site_aniso_U_23
_atom_site_aniso_U_13
_atom_site_aniso_U_12
Cu1 0.0109(3) 0.0207(4) 0.0211(4) -0.0014(3) -0.0026(3) 0.0010(3)
Si1 0.0131(8) 0.0209(9) 0.0193(9) -0.0032(7) -0.0019(7) -0.0018(7)
Si2 0.0105(8) 0.0189(9) 0.0201(9) -0.0006(7) -0.0008(7) -0.0004(7)
O1 0.012(2) 0.017(2) 0.032(3) -0.0053(18) -0.0046(18) 0.0050(17)
O2 0.012(2) 0.025(2) 0.025(2) -0.0024(18) -0.0046(17) 0.0029(19)
O3 0.0084(19) 0.029(3) 0.025(2) -0.0022(19) -0.0056(17) -0.0057(18)
N1 0.012(2) 0.025(3) 0.022(3) -0.003(2) -0.002(2) 0.000(3)
N2 0.018(3) 0.015(3) 0.021(3) 0.001(2) -0.003(2) 0.001(2)
C1 0.016(3) 0.021(4) 0.029(3) -0.002(3) 0.001(3) 0.004(3)
C2 0.016(3) 0.024(4) 0.027(4) -0.003(3) 0.003(3) 0.004(3)
C3 0.023(3) 0.019(4) 0.044(4) 0.002(3) 0.007(3) -0.001(3)
C4 0.020(3) 0.030(4) 0.068(5) 0.014(4) -0.003(3) 0.003(3)
C5 0.011(3) 0.024(4) 0.061(5) 0.008(3) -0.004(3) 0.003(3)
C6 0.013(3) 0.021(4) 0.042(4) 0.007(3) 0.000(3) 0.002(3)
C7 0.019(3) 0.021(4) 0.034(4) 0.000(3) 0.000(3) -0.004(3)
C8 0.023(4) 0.032(4) 0.050(5) -0.006(3) 0.010(3) -0.003(3)
C9 0.030(4) 0.021(4) 0.035(4) 0.004(3) -0.002(3) -0.005(3)
C10 0.034(4) 0.026(4) 0.041(4) 0.004(3) 0.004(3) -0.007(3)
C11 0.026(4) 0.023(5) 0.030(8) 0.000(6) -0.002(6) 0.013(4)
C11X 0.026(4) 0.023(5) 0.030(8) 0.000(6) -0.002(6) 0.013(4)
C12 0.031(3) 0.047(5) 0.062(5) 0.011(4) -0.010(3) 0.011(3)
C12X 0.031(3) 0.047(5) 0.062(5) 0.011(4) -0.010(3) 0.011(3)
C13 0.031(3) 0.047(5) 0.062(5) 0.011(4) -0.010(3) 0.011(3)
C13X 0.031(3) 0.047(5) 0.062(5) 0.011(4) -0.010(3) 0.011(3)
C14 0.031(3) 0.047(5) 0.062(5) 0.011(4) -0.010(3) 0.011(3)
C14X 0.031(3) 0.047(5) 0.062(5) 0.011(4) -0.010(3) 0.011(3)
C15 0.014(3) 0.024(4) 0.028(4) 0.007(3) -0.005(3) -0.003(3)
C16 0.015(3) 0.024(4) 0.017(3) 0.000(3) -0.002(2) 0.002(3)
C17 0.015(3) 0.019(4) 0.023(3) -0.006(3) 0.003(3) -0.001(3)
C18 0.013(3) 0.018(3) 0.022(3) -0.005(3) -0.004(2) 0.002(3)
C19 0.016(3) 0.019(3) 0.019(3) -0.005(3) -0.006(2) 0.001(3)
C20 0.030(4) 0.043(5) 0.026(4) 0.010(3) 0.011(3) 0.010(3)
C21 0.037(4) 0.049(5) 0.044(4) 0.013(4) 0.021(3) 0.025(4)
C22 0.027(4) 0.037(4) 0.031(4) -0.006(3) 0.013(3) 0.003(3)
C23 0.026(3) 0.037(4) 0.027(4) 0.001(3) 0.010(3) -0.001(3)
C24 0.021(3) 0.038(5) 0.029(4) -0.002(3) 0.002(3) 0.002(3)
C25 0.018(3) 0.021(3) 0.020(3) 0.003(3) -0.005(3) -0.001(3)
C26 0.018(3) 0.034(4) 0.024(4) -0.008(3) 0.000(3) 0.000(3)
C27 0.025(3) 0.025(4) 0.035(4) -0.006(3) 0.002(3) -0.011(3)
C28 0.035(4) 0.027(4) 0.026(4) 0.003(3) 0.000(3) -0.005(3)
C29 0.028(4) 0.017(4) 0.038(4) 0.003(3) 0.001(3) 0.005(3)
C30 0.018(3) 0.032(4) 0.037(4) 0.001(3) 0.001(3) 0.001(3)
C31 0.017(3) 0.024(4) 0.021(3) -0.004(3) -0.006(3) -0.003(3)
C32 0.030(4) 0.027(4) 0.025(4) -0.005(3) -0.001(3) 0.006(3)
C33 0.039(4) 0.022(4) 0.054(5) -0.002(3) 0.000(4) 0.009(3)
C34 0.030(4) 0.031(4) 0.056(5) 0.006(4) -0.011(4) 0.007(3)
C35 0.035(4) 0.044(5) 0.030(4) 0.018(3) -0.004(3) -0.007(4)
C36 0.020(3) 0.026(4) 0.032(4) 0.004(3) 0.002(3) -0.005(3)
C37 0.023(3) 0.019(3) 0.020(3) -0.002(3) -0.001(3) -0.003(3)
C38 0.025(3) 0.026(4) 0.021(3) -0.005(3) -0.003(3) -0.006(3)
C39 0.032(4) 0.031(4) 0.032(4) -0.003(3) -0.004(3) -0.014(3)
C40 0.049(5) 0.030(4) 0.029(4) -0.014(3) 0.005(3) -0.003(4)
C41 0.036(4) 0.042(5) 0.028(4) -0.010(3) -0.002(3) 0.006(4)
C42 0.025(3) 0.030(4) 0.024(3) -0.006(3) 0.000(3) 0.001(3)
C43 0.011(3) 0.025(4) 0.025(4) -0.005(3) 0.000(3) -0.001(3)
C44 0.010(3) 0.025(4) 0.016(3) 0.001(3) 0.000(2) 0.002(3)
C45 0.019(3) 0.016(3) 0.023(3) -0.001(3) -0.004(3) -0.005(3)
C46 0.014(3) 0.020(4) 0.023(4) 0.006(3) -0.006(3) -0.002(3)
C47 0.010(3) 0.021(3) 0.025(3) 0.000(3) -0.002(2) -0.002(3)
C48 0.016(3) 0.028(4) 0.027(4) 0.000(3) 0.002(3) -0.001(3)
C49 0.015(3) 0.025(4) 0.034(4) 0.004(3) 0.003(3) 0.001(3)
C50 0.022(3) 0.018(3) 0.023(3) 0.006(3) 0.006(3) 0.000(3)
C51 0.017(3) 0.015(3) 0.021(3) 0.001(2) 0.004(2) -0.002(3)
C52 0.017(3) 0.018(3) 0.023(3) 0.005(3) -0.002(3) -0.006(3)
C53 0.021(3) 0.026(4) 0.027(4) -0.003(3) 0.000(3) -0.002(3)
C54 0.020(3) 0.038(4) 0.036(4) -0.013(3) -0.003(3) 0.008(3)
C55 0.025(4) 0.032(4) 0.031(4) -0.006(3) -0.009(3) 0.005(3)
C56 0.022(3) 0.027(4) 0.041(4) -0.008(3) -0.004(3) -0.001(3)
C57 0.013(3) 0.028(4) 0.045(4) 0.002(3) 0.004(3) 0.005(3)
C58 0.017(3) 0.041(5) 0.059(5) 0.009(4) 0.016(3) 0.013(3)
C59 0.022(4) 0.048(5) 0.059(5) 0.022(4) 0.009(3) 0.012(3)
C60 0.024(4) 0.060(6) 0.063(6) -0.006(4) -0.007(4) 0.015(4)
Cu2 0.0101(3) 0.0162(4) 0.0221(4) -0.0007(3) -0.0040(3) -0.0007(3)
Si3 0.0139(8) 0.0256(10) 0.0226(10) 0.0010(8) -0.0015(7) 0.0006(8)
Si4 0.0115(8) 0.0203(10) 0.0254(10) 0.0020(7) -0.0005(7) -0.0007(7)
O4 0.0049(18) 0.023(2) 0.025(2) -0.0014(18) -0.0029(16) -0.0001(17)
O5 0.016(2) 0.016(2) 0.027(2) -0.0042(17) -0.0084(18) 0.0013(18)
O6 0.0091(19) 0.034(3) 0.024(2) 0.0038(19) -0.0039(16) -0.0031(18)
N3 0.013(2) 0.018(3) 0.018(3) -0.002(2) -0.0031(19) -0.002(2)
N4 0.012(2) 0.023(3) 0.021(3) 0.004(2) -0.001(2) 0.000(2)
C61 0.012(3) 0.016(3) 0.023(3) -0.004(3) 0.003(2) -0.002(3)
C62 0.011(3) 0.020(3) 0.031(4) -0.008(3) -0.001(3) -0.006(3)
C63 0.015(3) 0.036(4) 0.049(5) -0.022(3) 0.004(3) -0.005(3)
C64 0.015(3) 0.034(4) 0.056(5) -0.019(4) 0.001(3) 0.003(3)
C65 0.011(3) 0.026(4) 0.046(4) -0.015(3) -0.001(3) -0.003(3)
C66 0.011(3) 0.016(3) 0.030(4) -0.003(3) -0.003(2) -0.006(3)
C67 0.016(3) 0.023(4) 0.027(4) -0.011(3) 0.000(3) 0.000(3)
C68 0.039(4) 0.035(4) 0.028(4) -0.007(3) -0.004(3) -0.005(3)
C69 0.017(3) 0.023(4) 0.055(5) -0.009(3) -0.005(3) -0.003(3)
C70 0.032(4) 0.040(5) 0.051(5) -0.027(4) 0.001(3) -0.009(4)
C71 0.010(3) 0.057(6) 0.084(6) -0.042(5) 0.001(4) -0.001(4)
C72 0.012(3) 0.059(6) 0.086(6) -0.038(5) -0.010(4) 0.007(4)
C73 0.017(4) 0.088(7) 0.088(7) -0.053(6) 0.012(4) -0.005(4)
C74 0.018(4) 0.054(6) 0.098(7) -0.031(5) -0.009(4) 0.011(4)
C75 0.012(3) 0.020(3) 0.023(3) 0.002(3) -0.002(2) -0.004(3)
C76 0.016(3) 0.019(3) 0.022(3) 0.000(3) -0.001(2) -0.001(3)
C77 0.021(3) 0.028(4) 0.022(3) -0.002(3) 0.002(3) 0.000(3)
C78 0.014(3) 0.026(4) 0.024(3) -0.004(3) -0.006(3) 0.006(3)
C79 0.023(3) 0.022(4) 0.019(3) 0.001(3) 0.002(3) -0.004(3)
C80 0.030(3) 0.028(4) 0.028(4) 0.002(3) -0.004(3) 0.003(3)
C81 0.030(4) 0.034(4) 0.029(4) -0.004(3) 0.000(3) 0.007(3)
C82 0.051(5) 0.026(4) 0.027(4) -0.004(3) 0.003(3) -0.006(4)
C83 0.035(4) 0.038(4) 0.028(4) -0.008(3) -0.002(3) -0.010(3)
C84 0.022(3) 0.040(4) 0.028(4) 0.003(3) -0.001(3) -0.008(3)
C85 0.012(3) 0.036(4) 0.034(4) 0.001(3) -0.008(3) -0.006(3)
C86 0.028(4) 0.031(4) 0.033(4) 0.013(3) -0.003(3) -0.009(3)
C87 0.039(4) 0.024(4) 0.038(4) 0.010(3) 0.000(3) 0.000(3)
C88 0.036(4) 0.022(4) 0.047(5) 0.015(3) -0.013(3) -0.003(3)
C89 0.032(4) 0.030(4) 0.043(5) -0.005(3) -0.014(3) 0.005(3)
C90 0.029(4) 0.030(4) 0.028(4) 0.000(3) -0.007(3) 0.006(3)
C91 0.010(3) 0.031(4) 0.034(4) 0.006(3) 0.004(3) 0.002(3)
C92 0.020(3) 0.040(5) 0.033(4) 0.010(3) 0.003(3) 0.012(3)
C93 0.032(4) 0.042(5) 0.049(5) 0.014(4) 0.007(3) 0.017(4)
C94 0.028(4) 0.048(5) 0.049(5) 0.003(4) 0.013(3) 0.020(4)
C95 0.041(4) 0.042(5) 0.041(4) 0.007(4) 0.017(3) 0.008(4)
C96 0.024(4) 0.025(4) 0.047(4) 0.000(3) 0.004(3) 0.003(3)
C97 0.018(3) 0.023(4) 0.033(4) 0.003(3) 0.007(3) -0.003(3)
C98 0.028(4) 0.032(4) 0.047(5) 0.009(3) 0.003(3) 0.004(3)
C99 0.039(4) 0.033(5) 0.063(6) 0.014(4) 0.011(4) 0.007(4)
C100 0.068(6) 0.022(4) 0.059(6) 0.006(4) 0.026(5) -0.009(4)
C101 0.061(5) 0.036(5) 0.046(5) -0.002(4) 0.009(4) -0.024(4)
C102 0.042(4) 0.026(4) 0.041(4) 0.002(3) 0.003(3) -0.008(3)
C103 0.010(3) 0.024(4) 0.027(4) 0.003(3) -0.003(2) -0.003(3)
C104 0.013(3) 0.010(3) 0.023(3) 0.002(2) -0.005(2) 0.003(2)
C105 0.011(3) 0.024(4) 0.023(3) 0.000(3) -0.007(2) -0.006(3)
C106 0.015(3) 0.021(4) 0.031(4) -0.004(3) 0.000(3) -0.001(3)
C107 0.012(3) 0.018(3) 0.020(3) 0.003(2) -0.004(2) 0.005(2)
C108 0.022(3) 0.022(4) 0.019(3) 0.001(2) -0.003(2) 0.000(3)
C109 0.015(3) 0.027(4) 0.017(3) 0.006(3) -0.007(2) 0.002(3)
C110 0.023(3) 0.023(4) 0.022(3) 0.001(3) -0.001(3) 0.002(3)
C111 0.017(3) 0.021(3) 0.015(3) 0.001(2) -0.002(2) -0.002(3)
C112 0.016(3) 0.020(3) 0.018(3) 0.000(3) -0.002(2) 0.000(3)
C113 0.020(3) 0.011(3) 0.031(4) 0.003(3) -0.004(3) -0.007(3)
C114 0.022(3) 0.028(4) 0.024(4) -0.010(3) -0.005(3) -0.005(3)
C115 0.018(3) 0.033(4) 0.029(4) -0.001(3) -0.001(3) -0.009(3)
C116 0.021(3) 0.023(4) 0.034(4) 0.002(3) -0.006(3) -0.004(3)
C117 0.026(3) 0.024(4) 0.020(3) 0.006(3) -0.011(3) 0.001(3)
C118 0.031(4) 0.021(4) 0.044(4) 0.015(3) -0.008(3) 0.005(3)
C119 0.019(3) 0.029(4) 0.046(4) 0.003(3) 0.000(3) 0.012(3)
C120 0.048(4) 0.054(5) 0.026(4) -0.011(4) -0.023(3) 0.023(4)
O7 0.098(8) 0.061(6) 0.152(9) 0.028(6) -0.097(7) -0.028(5)
C123 0.078(9) 0.072(9) 0.053(7) -0.004(6) -0.012(6) -0.026(7)
Cl4_4 0.071(4) 0.0403(14) 0.026(3) 0.004(2) -0.005(2) -0.024(2)
Cl4X_4 0.071(4) 0.0403(14) 0.026(3) 0.004(2) -0.005(2) -0.024(2)
Cl5_4 0.0635(16) 0.0410(14) 0.0419(14) -0.0001(11) -0.0003(11) -0.0242(12)
Cl5X_4 0.0635(16) 0.0410(14) 0.0419(14) -0.0001(11) -0.0003(11) -0.0242(12)
Cl6_4 0.0528(16) 0.0453(16) 0.093(2) -0.0153(14) -0.0135(14) 0.0006(13)
Cl6X_4 0.0528(16) 0.0453(16) 0.093(2) -0.0153(14) -0.0135(14) 0.0006(13)
C1X_4 0.044(5) 0.033(5) 0.036(5) -0.010(4) 0.015(4) -0.030(4)
C122_4 0.044(5) 0.033(5) 0.036(5) -0.010(4) 0.015(4) -0.030(4)
Cl1_5 0.0690(19) 0.072(2) 0.0533(17) -0.0083(16) -0.0066(14) -0.0200(18)
Cl2_5 0.089(2) 0.0447(18) 0.084(2) 0.0088(16) 0.0332(19) 0.0060(17)
Cl3_5 0.0706(19) 0.0617(19) 0.0388(16) 0.0112(13) -0.0046(13) -0.0226(16)
C121_5 0.072(7) 0.074(8) 0.031(6) 0.022(6) -0.005(5) -0.017(7)

loop_
_atom_type_symbol
_atom_type_description
_atom_type_scat_dispersion_real
_atom_type_scat_dispersion_imag
_atom_type_scat_source
C C 0.0033 0.0016 'International Tables Vol C Tables 4.2.6.8 and 6.1.1.4'
H H 0.0000 0.0000 'International Tables Vol C Tables 4.2.6.8 and 6.1.1.4'
Cl Cl 0.1484 0.1585 'International Tables Vol C Tables 4.2.6.8 and 6.1.1.4'
Cu Cu 0.3201 1.2651 'International Tables Vol C Tables 4.2.6.8 and 6.1.1.4'
N N 0.0061 0.0033 'International Tables Vol C Tables 4.2.6.8 and 6.1.1.4'
O O 0.0106 0.0060 'International Tables Vol C Tables 4.2.6.8 and 6.1.1.4'
Si Si 0.0817 0.0704 'International Tables Vol C Tables 4.2.6.8 and 6.1.1.4'

loop_
_geom_angle_atom_site_label_1
_geom_angle_atom_site_label_2
_geom_angle_atom_site_label_3
_geom_angle
_geom_angle_site_symmetry_1
_geom_angle_site_symmetry_3
_geom_angle_publ_flag
O2 Cu1 O1 150.86(18) . . ?
O2 Cu1 N1 93.46(19) . . ?
O1 Cu1 N1 93.7(2) . . ?
O2 Cu1 N2 94.50(18) . . ?
O1 Cu1 N2 93.33(18) . . ?
N1 Cu1 N2 149.9(2) . . ?
O3 Si1 C31 111.6(2) . . ?
O3 Si1 C37 109.6(3) . . ?
C31 Si1 C37 108.8(3) . . ?
O3 Si1 C43 106.2(2) . . ?
C31 Si1 C43 110.2(3) . . ?
C37 Si1 C43 110.5(3) . . ?
O3 Si2 C25 109.5(2) . . ?
O3 Si2 C18 108.9(2) . . ?
C25 Si2 C18 108.8(3) . . ?
O3 Si2 C19 109.0(2) . . ?
C25 Si2 C19 111.4(3) . . ?
C18 Si2 C19 109.2(3) . . ?
C1 O1 Cu1 128.3(4) . . ?
C52 O2 Cu1 127.9(4) . . ?
Si1 O3 Si2 172.1(3) . . ?
C46 N1 C45 117.6(5) . . ?
C46 N1 Cu1 123.3(4) . . ?
C45 N1 Cu1 119.0(4) . . ?
C15 N2 C16 118.9(5) . . ?
C15 N2 Cu1 123.0(4) . . ?
C16 N2 Cu1 118.1(4) . . ?
O1 C1 C2 120.9(5) . . ?
O1 C1 C6 120.9(5) . . ?
C2 C1 C6 118.2(5) . . ?
C3 C2 C1 117.9(5) . . ?
C3 C2 C7 120.8(6) . . ?
C1 C2 C7 121.2(5) . . ?
C2 C3 C4 124.5(6) . . ?
C2 C3 H3 117.8 . . ?
C4 C3 H3 117.8 . . ?
C5 C4 C3 116.7(6) . . ?
C5 C4 C11 119.2(7) . . ?
C3 C4 C11 123.6(7) . . ?
C5 C4 C11X 124.5(11) . . ?
C3 C4 C11X 117.0(11) . . ?
C4 C5 C6 122.1(6) . . ?
C4 C5 H5 118.9 . . ?
C6 C5 H5 118.9 . . ?
C5 C6 C1 120.2(6) . . ?
C5 C6 C15 116.8(5) . . ?
C1 C6 C15 122.9(5) . . ?
C2 C7 C9 110.5(5) . . ?
C2 C7 C10 112.0(5) . . ?
C9 C7 C10 108.0(5) . . ?
C2 C7 C8 110.8(5) . . ?
C9 C7 C8 109.4(5) . . ?
C10 C7 C8 106.0(5) . . ?
C7 C8 H8A 109.5 . . ?
C7 C8 H8B 109.5 . . ?
H8A C8 H8B 109.5 . . ?
C7 C8 H8C 109.5 . . ?
H8A C8 H8C 109.5 . . ?
H8B C8 H8C 109.5 . . ?
C7 C9 H9A 109.5 . . ?
C7 C9 H9B 109.5 . . ?
H9A C9 H9B 109.5 . . ?
C7 C9 H9C 109.5 . . ?
H9A C9 H9C 109.5 . . ?
H9B C9 H9C 109.5 . . ?
C7 C10 H10A 109.5 . . ?
C7 C10 H10B 109.5 . . ?
H10A C10 H10B 109.5 . . ?
C7 C10 H10C 109.5 . . ?
H10A C10 H10C 109.5 . . ?
H10B C10 H10C 109.5 . . ?
C13 C11 C14 111.2(11) . . ?
C13 C11 C4 106.7(12) . . ?
C14 C11 C4 110.4(10) . . ?
C13 C11 C12 107.4(11) . . ?
C14 C11 C12 107.4(10) . . ?
C4 C11 C12 113.7(10) . . ?
C13X C11X C12X 107.4(19) . . ?
C13X C11X C14X 110.8(19) . . ?
C12X C11X C14X 108(2) . . ?
C13X C11X C4 116.7(18) . . ?
C12X C11X C4 110.6(19) . . ?
C14X C11X C4 103.2(16) . . ?
C11 C12 H12A 109.5 . . ?
C11 C12 H12B 109.5 . . ?
H12A C12 H12B 109.5 . . ?
C11 C12 H12C 109.5 . . ?
H12A C12 H12C 109.5 . . ?
H12B C12 H12C 109.5 . . ?
C11X C12X H12D 109.5 . . ?
C11X C12X H12E 109.5 . . ?
H12D C12X H12E 109.5 . . ?
C11X C12X H12F 109.5 . . ?
H12D C12X H12F 109.5 . . ?
H12E C12X H12F 109.5 . . ?
C11 C13 H13A 109.5 . . ?
C11 C13 H13B 109.5 . . ?
H13A C13 H13B 109.5 . . ?
C11 C13 H13C 109.5 . . ?
H13A C13 H13C 109.5 . . ?
H13B C13 H13C 109.5 . . ?
C11X C13X H13D 109.5 . . ?
C11X C13X H13E 109.5 . . ?
H13D C13X H13E 109.5 . . ?
C11X C13X H13F 109.5 . . ?
H13D C13X H13F 109.5 . . ?
H13E C13X H13F 109.5 . . ?
C11 C14 H14A 109.5 . . ?
C11 C14 H14B 109.5 . . ?
H14A C14 H14B 109.5 . . ?
C11 C14 H14C 109.5 . . ?
H14A C14 H14C 109.5 . . ?
H14B C14 H14C 109.5 . . ?
C11X C14X H14D 109.5 . . ?
C11X C14X H14E 109.5 . . ?
H14D C14X H14E 109.5 . . ?
C11X C14X H14F 109.5 . . ?
H14D C14X H14F 109.5 . . ?
H14E C14X H14F 109.5 . . ?
N2 C15 C6 128.7(6) . . ?
N2 C15 H15 115.7 . . ?
C6 C15 H15 115.7 . . ?
N2 C16 C17 111.4(5) . . ?
N2 C16 H16A 109.3 . . ?
C17 C16 H16A 109.3 . . ?
N2 C16 H16B 109.3 . . ?
C17 C16 H16B 109.3 . . ?
H16A C16 H16B 108.0 . . ?
C18 C17 C16 113.4(5) . . ?
C18 C17 H17A 108.9 . . ?
C16 C17 H17A 108.9 . . ?
C18 C17 H17B 108.9 . . ?
C16 C17 H17B 108.9 . . ?
H17A C17 H17B 107.7 . . ?
C17 C18 Si2 116.3(4) . . ?
C17 C18 H18A 108.2 . . ?
Si2 C18 H18A 108.2 . . ?
C17 C18 H18B 108.2 . . ?
Si2 C18 H18B 108.2 . . ?
H18A C18 H18B 107.4 . . ?
C20 C19 C24 116.9(5) . . ?
C20 C19 Si2 120.9(5) . . ?
C24 C19 Si2 122.0(5) . . ?
C19 C20 C21 121.8(6) . . ?
C19 C20 H20 119.1 . . ?
C21 C20 H20 119.1 . . ?
C22 C21 C20 118.8(6) . . ?
C22 C21 H21 120.6 . . ?
C20 C21 H21 120.6 . . ?
C23 C22 C21 120.6(6) . . ?
C23 C22 H22 119.7 . . ?
C21 C22 H22 119.7 . . ?
C22 C23 C24 119.7(6) . . ?
C22 C23 H23 120.1 . . ?
C24 C23 H23 120.1 . . ?
C23 C24 C19 122.1(6) . . ?
C23 C24 H24 119.0 . . ?
C19 C24 H24 119.0 . . ?
C30 C25 C26 117.3(6) . . ?
C30 C25 Si2 121.6(5) . . ?
C26 C25 Si2 120.6(5) . . ?
C27 C26 C25 121.0(6) . . ?
C27 C26 H26 119.5 . . ?
C25 C26 H26 119.5 . . ?
C26 C27 C28 121.1(6) . . ?
C26 C27 H27 119.4 . . ?
C28 C27 H27 119.4 . . ?
C29 C28 C27 119.8(6) . . ?
C29 C28 H28 120.1 . . ?
C27 C28 H28 120.1 . . ?
C28 C29 C30 119.1(6) . . ?
C28 C29 H29 120.4 . . ?
C30 C29 H29 120.4 . . ?
C25 C30 C29 121.5(6) . . ?
C25 C30 H30 119.3 . . ?
C29 C30 H30 119.3 . . ?
C32 C31 C36 116.1(6) . . ?
C32 C31 Si1 124.0(5) . . ?
C36 C31 Si1 119.9(5) . . ?
C33 C32 C31 123.9(7) . . ?
C33 C32 H32 118.0 . . ?
C31 C32 H32 118.0 . . ?
C32 C33 C34 119.5(7) . . ?
C32 C33 H33 120.3 . . ?
C34 C33 H33 120.3 . . ?
C35 C34 C33 119.7(7) . . ?
C35 C34 H34 120.1 . . ?
C33 C34 H34 120.1 . . ?
C34 C35 C36 120.8(6) . . ?
C34 C35 H35 119.6 . . ?
C36 C35 H35 119.6 . . ?
C35 C36 C31 119.9(6) . . ?
C35 C36 H36 120.0 . . ?
C31 C36 H36 120.0 . . ?
C42 C37 C38 116.1(6) . . ?
C42 C37 Si1 123.0(5) . . ?
C38 C37 Si1 120.9(5) . . ?
C39 C38 C37 121.3(6) . . ?
C39 C38 H38 119.3 . . ?
C37 C38 H38 119.3 . . ?
C40 C39 C38 121.2(6) . . ?
C40 C39 H39 119.4 . . ?
C38 C39 H39 119.4 . . ?
C39 C40 C41 119.7(6) . . ?
C39 C40 H40 120.1 . . ?
C41 C40 H40 120.1 . . ?
C42 C41 C40 119.3(6) . . ?
C42 C41 H41 120.3 . . ?
C40 C41 H41 120.3 . . ?
C41 C42 C37 122.4(6) . . ?
C41 C42 H42 118.8 . . ?
C37 C42 H42 118.8 . . ?
C44 C43 Si1 112.2(4) . . ?
C44 C43 H43A 109.2 . . ?
Si1 C43 H43A 109.2 . . ?
C44 C43 H43B 109.2 . . ?
Si1 C43 H43B 109.2 . . ?
H43A C43 H43B 107.9 . . ?
C43 C44 C45 113.5(5) . . ?
C43 C44 H44A 108.9 . . ?
C45 C44 H44A 108.9 . . ?
C43 C44 H44B 108.9 . . ?
C45 C44 H44B 108.9 . . ?
H44A C44 H44B 107.7 . . ?
N1 C45 C44 111.1(5) . . ?
N1 C45 H45A 109.4 . . ?
C44 C45 H45A 109.4 . . ?
N1 C45 H45B 109.4 . . ?
C44 C45 H45B 109.4 . . ?
H45A C45 H45B 108.0 . . ?
N1 C46 C47 127.1(6) . . ?
N1 C46 H46 116.4 . . ?
C47 C46 H46 116.4 . . ?
C48 C47 C46 115.5(5) . . ?
C48 C47 C52 120.4(5) . . ?
C46 C47 C52 124.1(5) . . ?
C49 C48 C47 121.9(6) . . ?
C49 C48 H48 119.0 . . ?
C47 C48 H48 119.0 . . ?
C48 C49 C50 116.4(5) . . ?
C48 C49 C57 123.5(6) . . ?
C50 C49 C57 120.0(6) . . ?
C51 C50 C49 124.6(6) . . ?
C51 C50 H50 117.7 . . ?
C49 C50 H50 117.7 . . ?
C50 C51 C52 118.4(5) . . ?
C50 C51 C53 120.9(5) . . ?
C52 C51 C53 120.6(5) . . ?
O2 C52 C51 121.2(5) . . ?
O2 C52 C47 120.7(5) . . ?
C51 C52 C47 118.1(5) . . ?
C54 C53 C55 108.9(5) . . ?
C54 C53 C51 112.1(5) . . ?
C55 C53 C51 110.4(5) . . ?
C54 C53 C56 107.0(5) . . ?
C55 C53 C56 108.9(5) . . ?
C51 C53 C56 109.4(5) . . ?
C53 C54 H54A 109.5 . . ?
C53 C54 H54B 109.5 . . ?
H54A C54 H54B 109.5 . . ?
C53 C54 H54C 109.5 . . ?
H54A C54 H54C 109.5 . . ?
H54B C54 H54C 109.5 . . ?
C53 C55 H55A 109.5 . . ?
C53 C55 H55B 109.5 . . ?
H55A C55 H55B 109.5 . . ?
C53 C55 H55C 109.5 . . ?
H55A C55 H55C 109.5 . . ?
H55B C55 H55C 109.5 . . ?
C53 C56 H56A 109.5 . . ?
C53 C56 H56B 109.5 . . ?
H56A C56 H56B 109.5 . . ?
C53 C56 H56C 109.5 . . ?
H56A C56 H56C 109.5 . . ?
H56B C56 H56C 109.5 . . ?
C49 C57 C58 110.6(5) . . ?
C49 C57 C60 111.5(6) . . ?
C58 C57 C60 108.4(6) . . ?
C49 C57 C59 108.1(5) . . ?
C58 C57 C59 109.2(6) . . ?
C60 C57 C59 109.1(6) . . ?
C57 C58 H58A 109.5 . . ?
C57 C58 H58B 109.5 . . ?
H58A C58 H58B 109.5 . . ?
C57 C58 H58C 109.5 . . ?
H58A C58 H58C 109.5 . . ?
H58B C58 H58C 109.5 . . ?
C57 C59 H59A 109.5 . . ?
C57 C59 H59B 109.5 . . ?
H59A C59 H59B 109.5 . . ?
C57 C59 H59C 109.5 . . ?
H59A C59 H59C 109.5 . . ?
H59B C59 H59C 109.5 . . ?
C57 C60 H60A 109.5 . . ?
C57 C60 H60B 109.5 . . ?
H60A C60 H60B 109.5 . . ?
C57 C60 H60C 109.5 . . ?
H60A C60 H60C 109.5 . . ?
H60B C60 H60C 109.5 . . ?
O4 Cu2 O5 153.27(17) . . ?
O4 Cu2 N3 92.52(18) . . ?
O5 Cu2 N3 93.50(19) . . ?
O4 Cu2 N4 92.84(18) . . ?
O5 Cu2 N4 93.41(18) . . ?
N3 Cu2 N4 153.22(19) . . ?
O6 Si3 C85 110.8(3) . . ?
O6 Si3 C78 108.5(2) . . ?
C85 Si3 C78 109.3(3) . . ?
O6 Si3 C79 108.7(2) . . ?
C85 Si3 C79 108.4(3) . . ?
C78 Si3 C79 111.2(3) . . ?
O6 Si4 C97 108.3(3) . . ?
O6 Si4 C91 108.2(3) . . ?
C97 Si4 C91 110.4(3) . . ?
O6 Si4 C103 108.6(2) . . ?
C97 Si4 C103 112.4(3) . . ?
C91 Si4 C103 108.7(3) . . ?
C61 O4 Cu2 127.3(3) . . ?
C112 O5 Cu2 127.8(4) . . ?
Si4 O6 Si3 173.8(3) . . ?
C75 N3 C76 117.4(5) . . ?
C75 N3 Cu2 123.8(4) . . ?
C76 N3 Cu2 118.8(4) . . ?
C106 N4 C105 117.4(5) . . ?
C106 N4 Cu2 123.3(4) . . ?
C105 N4 Cu2 119.2(4) . . ?
O4 C61 C62 120.3(5) . . ?
O4 C61 C66 121.2(5) . . ?
C62 C61 C66 118.5(5) . . ?
C63 C62 C61 118.4(5) . . ?
C63 C62 C67 120.7(5) . . ?
C61 C62 C67 120.8(5) . . ?
C62 C63 C64 123.9(6) . . ?
C62 C63 H63 118.0 . . ?
C64 C63 H63 118.0 . . ?
C65 C64 C63 117.8(6) . . ?
C65 C64 C71 123.7(6) . . ?
C63 C64 C71 118.6(6) . . ?
C64 C65 C66 121.4(6) . . ?
C64 C65 H65 119.3 . . ?
C66 C65 H65 119.3 . . ?
C65 C66 C61 120.0(5) . . ?
C65 C66 C75 116.3(5) . . ?
C61 C66 C75 123.5(5) . . ?
C69 C67 C62 109.7(5) . . ?
C69 C67 C70 107.7(5) . . ?
C62 C67 C70 112.7(5) . . ?
C69 C67 C68 110.7(5) . . ?
C62 C67 C68 110.0(5) . . ?
C70 C67 C68 106.0(5) . . ?
C67 C68 H68A 109.5 . . ?
C67 C68 H68B 109.5 . . ?
H68A C68 H68B 109.5 . . ?
C67 C68 H68C 109.5 . . ?
H68A C68 H68C 109.5 . . ?
H68B C68 H68C 109.5 . . ?
C67 C69 H69A 109.5 . . ?
C67 C69 H69B 109.5 . . ?
H69A C69 H69B 109.5 . . ?
C67 C69 H69C 109.5 . . ?
H69A C69 H69C 109.5 . . ?
H69B C69 H69C 109.5 . . ?
C67 C70 H70A 109.5 . . ?
C67 C70 H70B 109.5 . . ?
H70A C70 H70B 109.5 . . ?
C67 C70 H70C 109.5 . . ?
H70A C70 H70C 109.5 . . ?
H70B C70 H70C 109.5 . . ?
C74 C71 C73 111.0(7) . . ?
C74 C71 C72 110.1(7) . . ?
C73 C71 C72 106.9(6) . . ?
C74 C71 C64 108.8(6) . . ?
C73 C71 C64 110.1(7) . . ?
C72 C71 C64 109.9(6) . . ?
C71 C72 H72A 109.5 . . ?
C71 C72 H72B 109.5 . . ?
H72A C72 H72B 109.5 . . ?
C71 C72 H72C 109.5 . . ?
H72A C72 H72C 109.5 . . ?
H72B C72 H72C 109.5 . . ?
C71 C73 H73A 109.5 . . ?
C71 C73 H73B 109.5 . . ?
H73A C73 H73B 109.5 . . ?
C71 C73 H73C 109.5 . . ?
H73A C73 H73C 109.5 . . ?
H73B C73 H73C 109.5 . . ?
C71 C74 H74A 109.5 . . ?
C71 C74 H74B 109.5 . . ?
H74A C74 H74B 109.5 . . ?
C71 C74 H74C 109.5 . . ?
H74A C74 H74C 109.5 . . ?
H74B C74 H74C 109.5 . . ?
N3 C75 C66 126.5(5) . . ?
N3 C75 H75 116.7 . . ?
C66 C75 H75 116.7 . . ?
N3 C76 C77 111.6(5) . . ?
N3 C76 H76A 109.3 . . ?
C77 C76 H76A 109.3 . . ?
N3 C76 H76B 109.3 . . ?
C77 C76 H76B 109.3 . . ?
H76A C76 H76B 108.0 . . ?
C76 C77 C78 113.1(5) . . ?
C76 C77 H77A 109.0 . . ?
C78 C77 H77A 109.0 . . ?
C76 C77 H77B 109.0 . . ?
C78 C77 H77B 109.0 . . ?
H77A C77 H77B 107.8 . . ?
C77 C78 Si3 114.5(4) . . ?
C77 C78 H78A 108.6 . . ?
Si3 C78 H78A 108.6 . . ?
C77 C78 H78B 108.6 . . ?
Si3 C78 H78B 108.6 . . ?
H78A C78 H78B 107.6 . . ?
C84 C79 C80 116.7(6) . . ?
C84 C79 Si3 120.6(5) . . ?
C80 C79 Si3 122.7(5) . . ?
C81 C80 C79 121.4(6) . . ?
C81 C80 H80 119.3 . . ?
C79 C80 H80 119.3 . . ?
C80 C81 C82 121.0(6) . . ?
C80 C81 H81 119.5 . . ?
C82 C81 H81 119.5 . . ?
C83 C82 C81 118.8(6) . . ?
C83 C82 H82 120.6 . . ?
C81 C82 H82 120.6 . . ?
C82 C83 C84 120.2(6) . . ?
C82 C83 H83 119.9 . . ?
C84 C83 H83 119.9 . . ?
C83 C84 C79 122.0(6) . . ?
C83 C84 H84 119.0 . . ?
C79 C84 H84 119.0 . . ?
C90 C85 C86 117.0(6) . . ?
C90 C85 Si3 121.5(5) . . ?
C86 C85 Si3 121.4(5) . . ?
C87 C86 C85 121.5(7) . . ?
C87 C86 H86 119.2 . . ?
C85 C86 H86 119.2 . . ?
C88 C87 C86 120.1(7) . . ?
C88 C87 H87 119.9 . . ?
C86 C87 H87 119.9 . . ?
C87 C88 C89 120.0(6) . . ?
C87 C88 H88 120.0 . . ?
C89 C88 H88 120.0 . . ?
C88 C89 C90 118.9(7) . . ?
C88 C89 H89 120.5 . . ?
C90 C89 H89 120.5 . . ?
C85 C90 C89 122.4(6) . . ?
C85 C90 H90 118.8 . . ?
C89 C90 H90 118.8 . . ?
C92 C91 C96 117.2(6) . . ?
C92 C91 Si4 121.9(5) . . ?
C96 C91 Si4 120.4(5) . . ?
C93 C92 C91 122.4(6) . . ?
C93 C92 H92 118.8 . . ?
C91 C92 H92 118.8 . . ?
C94 C93 C92 119.2(7) . . ?
C94 C93 H93 120.4 . . ?
C92 C93 H93 120.4 . . ?
C93 C94 C95 119.7(6) . . ?
C93 C94 H94 120.1 . . ?
C95 C94 H94 120.1 . . ?
C96 C95 C94 120.4(7) . . ?
C96 C95 H95 119.8 . . ?
C94 C95 H95 119.8 . . ?
C95 C96 C91 121.1(6) . . ?
C95 C96 H96 119.4 . . ?
C91 C96 H96 119.4 . . ?
C102 C97 C98 116.1(6) . . ?
C102 C97 Si4 122.7(5) . . ?
C98 C97 Si4 121.2(5) . . ?
C99 C98 C97 121.6(7) . . ?
C99 C98 H98 119.2 . . ?
C97 C98 H98 119.2 . . ?
C100 C99 C98 121.6(8) . . ?
C100 C99 H99 119.2 . . ?
C98 C99 H99 119.2 . . ?
C99 C100 C101 118.3(7) . . ?
C99 C100 H100 120.8 . . ?
C101 C100 H100 120.8 . . ?
C100 C101 C102 121.0(7) . . ?
C100 C101 H101 119.5 . . ?
C102 C101 H101 119.5 . . ?
C101 C102 C97 121.3(7) . . ?
C101 C102 H102 119.3 . . ?
C97 C102 H102 119.3 . . ?
C104 C103 Si4 116.1(4) . . ?
C104 C103 H10D 108.3 . . ?
Si4 C103 H10D 108.3 . . ?
C104 C103 H10E 108.3 . . ?
Si4 C103 H10E 108.3 . . ?
H10D C103 H10E 107.4 . . ?
C105 C104 C103 113.1(5) . . ?
C105 C104 H10F 109.0 . . ?
C103 C104 H10F 109.0 . . ?
C105 C104 H10G 109.0 . . ?
C103 C104 H10G 109.0 . . ?
H10F C104 H10G 107.8 . . ?
N4 C105 C104 113.1(5) . . ?
N4 C105 H10H 108.9 . . ?
C104 C105 H10H 108.9 . . ?
N4 C105 H10I 108.9 . . ?
C104 C105 H10I 108.9 . . ?
H10H C105 H10I 107.8 . . ?
N4 C106 C107 127.0(5) . . ?
N4 C106 H106 116.5 . . ?
C107 C106 H106 116.5 . . ?
C108 C107 C112 120.2(5) . . ?
C108 C107 C106 115.7(5) . . ?
C112 C107 C106 124.1(5) . . ?
C109 C108 C107 122.5(5) . . ?
C109 C108 H108 118.8 . . ?
C107 C108 H108 118.8 . . ?
C108 C109 C110 116.7(5) . . ?
C108 C109 C117 119.7(5) . . ?
C110 C109 C117 123.6(6) . . ?
C111 C110 C109 124.8(6) . . ?
C111 C110 H110 117.6 . . ?
C109 C110 H110 117.6 . . ?
C110 C111 C112 117.7(5) . . ?
C110 C111 C113 120.5(5) . . ?
C112 C111 C113 121.8(5) . . ?
O5 C112 C107 121.3(5) . . ?
O5 C112 C111 120.5(5) . . ?
C107 C112 C111 118.2(5) . . ?
C116 C113 C114 108.6(5) . . ?
C116 C113 C111 111.8(5) . . ?
C114 C113 C111 109.7(5) . . ?
C116 C113 C115 107.1(5) . . ?
C114 C113 C115 110.1(5) . . ?
C111 C113 C115 109.5(5) . . ?
C113 C114 H11A 109.5 . . ?
C113 C114 H11B 109.5 . . ?
H11A C114 H11B 109.5 . . ?
C113 C114 H11C 109.5 . . ?
H11A C114 H11C 109.5 . . ?
H11B C114 H11C 109.5 . . ?
C113 C115 H11D 109.5 . . ?
C113 C115 H11E 109.5 . . ?
H11D C115 H11E 109.5 . . ?
C113 C115 H11F 109.5 . . ?
H11D C115 H11F 109.5 . . ?
H11E C115 H11F 109.5 . . ?
C113 C116 H11G 109.5 . . ?
C113 C116 H11H 109.5 . . ?
H11G C116 H11H 109.5 . . ?
C113 C116 H11I 109.5 . . ?
H11G C116 H11I 109.5 . . ?
H11H C116 H11I 109.5 . . ?
C118 C117 C119 108.7(5) . . ?
C118 C117 C109 111.7(5) . . ?
C119 C117 C109 108.9(5) . . ?
C118 C117 C120 108.7(5) . . ?
C119 C117 C120 109.2(6) . . ?
C109 C117 C120 109.6(5) . . ?
C117 C118 H11J 109.5 . . ?
C117 C118 H11K 109.5 . . ?
H11J C118 H11K 109.5 . . ?
C117 C118 H11L 109.5 . . ?
H11J C118 H11L 109.5 . . ?
H11K C118 H11L 109.5 . . ?
C117 C119 H11M 109.5 . . ?
C117 C119 H11N 109.5 . . ?
H11M C119 H11N 109.5 . . ?
C117 C119 H11O 109.5 . . ?
H11M C119 H11O 109.5 . . ?
H11N C119 H11O 109.5 . . ?
C117 C120 H12G 109.5 . . ?
C117 C120 H12H 109.5 . . ?
H12G C120 H12H 109.5 . . ?
C117 C120 H12I 109.5 . . ?
H12G C120 H12I 109.5 . . ?
H12H C120 H12I 109.5 . . ?
C123 O7 H7 109.5 . . ?
O7 C123 H12J 109.5 . . ?
O7 C123 H12K 109.5 . . ?
H12J C123 H12K 109.5 . . ?
O7 C123 H12L 109.5 . . ?
H12J C123 H12L 109.5 . . ?
H12K C123 H12L 109.5 . . ?
Cl6X_4 C1X_4 Cl4X_4 111(2) . . ?
Cl6X_4 C1X_4 Cl5X_4 107.1(10) . . ?
Cl4X_4 C1X_4 Cl5X_4 106(3) . . ?
Cl6X_4 C1X_4 H1X_4 110.7 . . ?
Cl4X_4 C1X_4 H1X_4 110.7 . . ?
Cl5X_4 C1X_4 H1X_4 110.7 . . ?
Cl6_4 C122_4 Cl5_4 110.4(4) . . ?
Cl6_4 C122_4 Cl4_4 111.9(6) . . ?
Cl5_4 C122_4 Cl4_4 110.9(5) . . ?
Cl6_4 C122_4 H122_4 107.8 . . ?
Cl5_4 C122_4 H122_4 107.8 . . ?
Cl4_4 C122_4 H122_4 107.8 . . ?
Cl2_5 C121_5 Cl1_5 112.1(7) . . ?
Cl2_5 C121_5 Cl3_5 113.0(7) . . ?
Cl1_5 C121_5 Cl3_5 112.1(5) . . ?
Cl2_5 C121_5 H121_5 106.3 . . ?
Cl1_5 C121_5 H121_5 106.3 . . ?
Cl3_5 C121_5 H121_5 106.3 . . ?

loop_
_geom_bond_atom_site_label_1
_geom_bond_atom_site_label_2
_geom_bond_distance
_geom_bond_site_symmetry_2
_geom_bond_publ_flag
Cu1 O2 1.892(4) . ?
Cu1 O1 1.903(4) . ?
Cu1 N1 1.958(4) . ?
Cu1 N2 1.962(5) . ?
Si1 O3 1.623(4) . ?
Si1 C31 1.854(6) . ?
Si1 C37 1.855(6) . ?
Si1 C43 1.876(6) . ?
Si2 O3 1.626(4) . ?
Si2 C25 1.854(6) . ?
Si2 C18 1.856(6) . ?
Si2 C19 1.861(6) . ?
O1 C1 1.328(7) . ?
O2 C52 1.311(7) . ?
N1 C46 1.275(7) . ?
N1 C45 1.464(7) . ?
N2 C15 1.281(7) . ?
N2 C16 1.460(7) . ?
C1 C2 1.413(9) . ?
C1 C6 1.425(8) . ?
C2 C3 1.387(8) . ?
C2 C7 1.528(8) . ?
C3 C4 1.410(9) . ?
C3 H3 0.9500 . ?
C4 C5 1.356(9) . ?
C4 C11 1.569(19) . ?
C4 C11X 1.56(3) . ?
C5 C6 1.407(8) . ?
C5 H5 0.9500 . ?
C6 C15 1.435(8) . ?
C7 C9 1.530(9) . ?
C7 C10 1.539(9) . ?
C7 C8 1.551(8) . ?
C8 H8A 0.9800 . ?
C8 H8B 0.9800 . ?
C8 H8C 0.9800 . ?
C9 H9A 0.9800 . ?
C9 H9B 0.9800 . ?
C9 H9C 0.9800 . ?
C10 H10A 0.9800 . ?
C10 H10B 0.9800 . ?
C10 H10C 0.9800 . ?
C11 C13 1.519(17) . ?
C11 C14 1.521(16) . ?
C11 C12 1.558(14) . ?
C11X C13X 1.49(3) . ?
C11X C12X 1.54(3) . ?
C11X C14X 1.55(3) . ?
C12 H12A 0.9800 . ?
C12 H12B 0.9800 . ?
C12 H12C 0.9800 . ?
C12X H12D 0.9800 . ?
C12X H12E 0.9800 . ?
C12X H12F 0.9800 . ?
C13 H13A 0.9800 . ?
C13 H13B 0.9800 . ?
C13 H13C 0.9800 . ?
C13X H13D 0.9800 . ?
C13X H13E 0.9800 . ?
C13X H13F 0.9800 . ?
C14 H14A 0.9800 . ?
C14 H14B 0.9800 . ?
C14 H14C 0.9800 . ?
C14X H14D 0.9800 . ?
C14X H14E 0.9800 . ?
C14X H14F 0.9800 . ?
C15 H15 0.9500 . ?
C16 C17 1.522(8) . ?
C16 H16A 0.9900 . ?
C16 H16B 0.9900 . ?
C17 C18 1.510(7) . ?
C17 H17A 0.9900 . ?
C17 H17B 0.9900 . ?
C18 H18A 0.9900 . ?
C18 H18B 0.9900 . ?
C19 C20 1.377(8) . ?
C19 C24 1.388(8) . ?
C20 C21 1.404(9) . ?
C20 H20 0.9500 . ?
C21 C22 1.379(9) . ?
C21 H21 0.9500 . ?
C22 C23 1.358(9) . ?
C22 H22 0.9500 . ?
C23 C24 1.385(8) . ?
C23 H23 0.9500 . ?
C24 H24 0.9500 . ?
C25 C30 1.393(8) . ?
C25 C26 1.397(8) . ?
C26 C27 1.360(9) . ?
C26 H26 0.9500 . ?
C27 C28 1.378(9) . ?
C27 H27 0.9500 . ?
C28 C29 1.374(8) . ?
C28 H28 0.9500 . ?
C29 C30 1.396(9) . ?
C29 H29 0.9500 . ?
C30 H30 0.9500 . ?
C31 C32 1.373(8) . ?
C31 C36 1.422(8) . ?
C32 C33 1.363(9) . ?
C32 H32 0.9500 . ?
C33 C34 1.375(10) . ?
C33 H33 0.9500 . ?
C34 C35 1.364(10) . ?
C34 H34 0.9500 . ?
C35 C36 1.397(9) . ?
C35 H35 0.9500 . ?
C36 H36 0.9500 . ?
C37 C42 1.403(8) . ?
C37 C38 1.409(8) . ?
C38 C39 1.373(9) . ?
C38 H38 0.9500 . ?
C39 C40 1.369(9) . ?
C39 H39 0.9500 . ?
C40 C41 1.385(9) . ?
C40 H40 0.9500 . ?
C41 C42 1.384(9) . ?
C41 H41 0.9500 . ?
C42 H42 0.9500 . ?
C43 C44 1.527(8) . ?
C43 H43A 0.9900 . ?
C43 H43B 0.9900 . ?
C44 C45 1.531(7) . ?
C44 H44A 0.9900 . ?
C44 H44B 0.9900 . ?
C45 H45A 0.9900 . ?
C45 H45B 0.9900 . ?
C46 C47 1.423(8) . ?
C46 H46 0.9500 . ?
C47 C48 1.418(8) . ?
C47 C52 1.436(8) . ?
C48 C49 1.378(9) . ?
C48 H48 0.9500 . ?
C49 C50 1.411(8) . ?
C49 C57 1.526(8) . ?
C50 C51 1.396(8) . ?
C50 H50 0.9500 . ?
C51 C52 1.415(8) . ?
C51 C53 1.538(8) . ?
C53 C54 1.516(8) . ?
C53 C55 1.517(9) . ?
C53 C56 1.547(8) . ?
C54 H54A 0.9800 . ?
C54 H54B 0.9800 . ?
C54 H54C 0.9800 . ?
C55 H55A 0.9800 . ?
C55 H55B 0.9800 . ?
C55 H55C 0.9800 . ?
C56 H56A 0.9800 . ?
C56 H56B 0.9800 . ?
C56 H56C 0.9800 . ?
C57 C58 1.533(9) . ?
C57 C60 1.533(10) . ?
C57 C59 1.535(9) . ?
C58 H58A 0.9800 . ?
C58 H58B 0.9800 . ?
C58 H58C 0.9800 . ?
C59 H59A 0.9800 . ?
C59 H59B 0.9800 . ?
C59 H59C 0.9800 . ?
C60 H60A 0.9800 . ?
C60 H60B 0.9800 . ?
C60 H60C 0.9800 . ?
Cu2 O4 1.897(4) . ?
Cu2 O5 1.899(4) . ?
Cu2 N3 1.953(4) . ?
Cu2 N4 1.974(5) . ?
Si3 O6 1.629(4) . ?
Si3 C85 1.858(7) . ?
Si3 C78 1.860(6) . ?
Si3 C79 1.864(6) . ?
Si4 O6 1.618(4) . ?
Si4 C97 1.857(7) . ?
Si4 C91 1.866(6) . ?
Si4 C103 1.874(6) . ?
O4 C61 1.321(6) . ?
O5 C112 1.323(6) . ?
N3 C75 1.280(7) . ?
N3 C76 1.461(7) . ?
N4 C106 1.278(7) . ?
N4 C105 1.438(7) . ?
C61 C62 1.419(8) . ?
C61 C66 1.424(8) . ?
C62 C63 1.372(8) . ?
C62 C67 1.535(8) . ?
C63 C64 1.412(8) . ?
C63 H63 0.9500 . ?
C64 C65 1.356(9) . ?
C64 C71 1.558(9) . ?
C65 C66 1.415(8) . ?
C65 H65 0.9500 . ?
C66 C75 1.432(8) . ?
C67 C69 1.523(8) . ?
C67 C70 1.536(8) . ?
C67 C68 1.543(9) . ?
C68 H68A 0.9800 . ?
C68 H68B 0.9800 . ?
C68 H68C 0.9800 . ?
C69 H69A 0.9800 . ?
C69 H69B 0.9800 . ?
C69 H69C 0.9800 . ?
C70 H70A 0.9800 . ?
C70 H70B 0.9800 . ?
C70 H70C 0.9800 . ?
C71 C74 1.515(12) . ?
C71 C73 1.525(11) . ?
C71 C72 1.534(9) . ?
C72 H72A 0.9800 . ?
C72 H72B 0.9800 . ?
C72 H72C 0.9800 . ?
C73 H73A 0.9800 . ?
C73 H73B 0.9800 . ?
C73 H73C 0.9800 . ?
C74 H74A 0.9800 . ?
C74 H74B 0.9800 . ?
C74 H74C 0.9800 . ?
C75 H75 0.9500 . ?
C76 C77 1.521(8) . ?
C76 H76A 0.9900 . ?
C76 H76B 0.9900 . ?
C77 C78 1.549(8) . ?
C77 H77A 0.9900 . ?
C77 H77B 0.9900 . ?
C78 H78A 0.9900 . ?
C78 H78B 0.9900 . ?
C79 C84 1.397(8) . ?
C79 C80 1.397(8) . ?
C80 C81 1.371(9) . ?
C80 H80 0.9500 . ?
C81 C82 1.394(9) . ?
C81 H81 0.9500 . ?
C82 C83 1.368(9) . ?
C82 H82 0.9500 . ?
C83 C84 1.388(9) . ?
C83 H83 0.9500 . ?
C84 H84 0.9500 . ?
C85 C90 1.386(9) . ?
C85 C86 1.392(9) . ?
C86 C87 1.390(9) . ?
C86 H86 0.9500 . ?
C87 C88 1.373(9) . ?
C87 H87 0.9500 . ?
C88 C89 1.390(9) . ?
C88 H88 0.9500 . ?
C89 C90 1.391(9) . ?
C89 H89 0.9500 . ?
C90 H90 0.9500 . ?
C91 C92 1.389(9) . ?
C91 C96 1.401(8) . ?
C92 C93 1.380(9) . ?
C92 H92 0.9500 . ?
C93 C94 1.380(9) . ?
C93 H93 0.9500 . ?
C94 C95 1.396(10) . ?
C94 H94 0.9500 . ?
C95 C96 1.366(9) . ?
C95 H95 0.9500 . ?
C96 H96 0.9500 . ?
C97 C102 1.397(9) . ?
C97 C98 1.402(9) . ?
C98 C99 1.365(10) . ?
C98 H98 0.9500 . ?
C99 C100 1.364(11) . ?
C99 H99 0.9500 . ?
C100 C101 1.376(11) . ?
C100 H100 0.9500 . ?
C101 C102 1.379(10) . ?
C101 H101 0.9500 . ?
C102 H102 0.9500 . ?
C103 C104 1.538(8) . ?
C103 H10D 0.9900 . ?
C103 H10E 0.9900 . ?
C104 C105 1.511(8) . ?
C104 H10F 0.9900 . ?
C104 H10G 0.9900 . ?
C105 H10H 0.9900 . ?
C105 H10I 0.9900 . ?
C106 C107 1.441(8) . ?
C106 H106 0.9500 . ?
C107 C108 1.414(8) . ?
C107 C112 1.415(7) . ?
C108 C109 1.357(8) . ?
C108 H108 0.9500 . ?
C109 C110 1.398(8) . ?
C109 C117 1.533(8) . ?
C110 C111 1.391(8) . ?
C110 H110 0.9500 . ?
C111 C112 1.431(8) . ?
C111 C113 1.540(8) . ?
C113 C116 1.527(8) . ?
C113 C114 1.527(8) . ?
C113 C115 1.541(8) . ?
C114 H11A 0.9800 . ?
C114 H11B 0.9800 . ?
C114 H11C 0.9800 . ?
C115 H11D 0.9800 . ?
C115 H11E 0.9800 . ?
C115 H11F 0.9800 . ?
C116 H11G 0.9800 . ?
C116 H11H 0.9800 . ?
C116 H11I 0.9800 . ?
C117 C118 1.514(8) . ?
C117 C119 1.531(8) . ?
C117 C120 1.537(8) . ?
C118 H11J 0.9800 . ?
C118 H11K 0.9800 . ?
C118 H11L 0.9800 . ?
C119 H11M 0.9800 . ?
C119 H11N 0.9800 . ?
C119 H11O 0.9800 . ?
C120 H12G 0.9800 . ?
C120 H12H 0.9800 . ?
C120 H12I 0.9800 . ?
O7 C123 1.392(13) . ?
O7 H7 0.8400 . ?
C123 H12J 0.9800 . ?
C123 H12K 0.9800 . ?
C123 H12L 0.9800 . ?
Cl4_4 C122_4 1.760(8) . ?
Cl4X_4 C1X_4 1.756(10) . ?
Cl5_4 C122_4 1.759(6) . ?
Cl5X_4 C1X_4 1.758(10) . ?
Cl6_4 C122_4 1.748(7) . ?
Cl6X_4 C1X_4 1.752(10) . ?
C1X_4 H1X_4 1.0000 . ?
C122_4 H122_4 1.0000 . ?
Cl1_5 C121_5 1.730(10) . ?
Cl2_5 C121_5 1.638(12) . ?
Cl3_5 C121_5 1.748(10) . ?
C121_5 H121_5 1.0000 . ?

loop_
_geom_torsion_atom_site_label_1
_geom_torsion_atom_site_label_2
_geom_torsion_atom_site_label_3
_geom_torsion_atom_site_label_4
_geom_torsion
_geom_torsion_site_symmetry_1
_geom_torsion_site_symmetry_2
_geom_torsion_site_symmetry_3
_geom_torsion_site_symmetry_4
_geom_torsion_publ_flag
O1 Cu1 O2 C52 -83.1(6) . . . . ?
N1 Cu1 O2 C52 20.9(5) . . . . ?
N2 Cu1 O2 C52 171.8(5) . . . . ?
Cu1 O1 C1 C2 159.4(4) . . . . ?
Cu1 O1 C1 C6 -21.6(8) . . . . ?
O1 C1 C2 C3 173.6(5) . . . . ?
C6 C1 C2 C3 -5.4(9) . . . . ?
O1 C1 C2 C7 -2.8(9) . . . . ?
C6 C1 C2 C7 178.2(6) . . . . ?
C1 C2 C3 C4 0.9(10) . . . . ?
C7 C2 C3 C4 177.3(6) . . . . ?
C2 C3 C4 C5 2.1(11) . . . . ?
C2 C3 C4 C11 174.8(7) . . . . ?
C2 C3 C4 C11X -163.3(10) . . . . ?
C3 C4 C5 C6 -0.4(11) . . . . ?
C11 C4 C5 C6 -173.4(7) . . . . ?
C11X C4 C5 C6 163.8(11) . . . . ?
C4 C5 C6 C1 -4.2(11) . . . . ?
C4 C5 C6 C15 174.9(7) . . . . ?
O1 C1 C6 C5 -171.9(6) . . . . ?
C2 C1 C6 C5 7.1(9) . . . . ?
O1 C1 C6 C15 9.1(9) . . . . ?
C2 C1 C6 C15 -171.9(6) . . . . ?
C3 C2 C7 C9 -109.5(7) . . . . ?
C1 C2 C7 C9 66.8(7) . . . . ?
C3 C2 C7 C10 10.9(8) . . . . ?
C1 C2 C7 C10 -172.8(6) . . . . ?
C3 C2 C7 C8 129.1(6) . . . . ?
C1 C2 C7 C8 -54.6(8) . . . . ?
C5 C4 C11 C13 -54.0(11) . . . . ?
C3 C4 C11 C13 133.5(9) . . . . ?
C5 C4 C11 C14 -175.0(8) . . . . ?
C3 C4 C11 C14 12.6(12) . . . . ?
C5 C4 C11 C12 64.2(12) . . . . ?
C3 C4 C11 C12 -108.3(11) . . . . ?
C5 C4 C11X C13X -118.4(17) . . . . ?
C3 C4 C11X C13X 46(2) . . . . ?
C5 C4 C11X C12X 5(2) . . . . ?
C3 C4 C11X C12X 168.9(14) . . . . ?
C5 C4 C11X C14X 119.9(15) . . . . ?
C3 C4 C11X C14X -75.9(16) . . . . ?
C16 N2 C15 C6 179.3(6) . . . . ?
Cu1 N2 C15 C6 -3.6(9) . . . . ?
C5 C6 C15 N2 -175.2(6) . . . . ?
C1 C6 C15 N2 3.9(11) . . . . ?
C15 N2 C16 C17 116.4(6) . . . . ?
Cu1 N2 C16 C17 -60.8(5) . . . . ?
N2 C16 C17 C18 -68.0(6) . . . . ?
C16 C17 C18 Si2 -176.5(4) . . . . ?
O3 Si2 C18 C17 -72.8(5) . . . . ?
C25 Si2 C18 C17 46.4(5) . . . . ?
C19 Si2 C18 C17 168.3(4) . . . . ?
O3 Si2 C19 C20 -112.6(5) . . . . ?
C25 Si2 C19 C20 126.5(5) . . . . ?
C18 Si2 C19 C20 6.3(6) . . . . ?
O3 Si2 C19 C24 62.0(6) . . . . ?
C25 Si2 C19 C24 -58.9(6) . . . . ?
C18 Si2 C19 C24 -179.1(5) . . . . ?
C24 C19 C20 C21 -1.1(10) . . . . ?
Si2 C19 C20 C21 173.8(6) . . . . ?
C19 C20 C21 C22 -0.2(11) . . . . ?
C20 C21 C22 C23 1.6(11) . . . . ?
C21 C22 C23 C24 -1.6(11) . . . . ?
C22 C23 C24 C19 0.2(10) . . . . ?
C20 C19 C24 C23 1.1(10) . . . . ?
Si2 C19 C24 C23 -173.7(5) . . . . ?
O3 Si2 C25 C30 39.0(6) . . . . ?
C18 Si2 C25 C30 -79.9(5) . . . . ?
C19 Si2 C25 C30 159.6(5) . . . . ?
O3 Si2 C25 C26 -148.7(5) . . . . ?
C18 Si2 C25 C26 92.4(5) . . . . ?
C19 Si2 C25 C26 -28.1(6) . . . . ?
C30 C25 C26 C27 1.3(9) . . . . ?
Si2 C25 C26 C27 -171.4(5) . . . . ?
C25 C26 C27 C28 -0.7(10) . . . . ?
C26 C27 C28 C29 1.1(10) . . . . ?
C27 C28 C29 C30 -1.9(9) . . . . ?
C26 C25 C30 C29 -2.2(9) . . . . ?
Si2 C25 C30 C29 170.4(5) . . . . ?
C28 C29 C30 C25 2.5(9) . . . . ?
O3 Si1 C31 C32 -85.1(5) . . . . ?
C37 Si1 C31 C32 153.9(5) . . . . ?
C43 Si1 C31 C32 32.6(6) . . . . ?
O3 Si1 C31 C36 95.5(5) . . . . ?
C37 Si1 C31 C36 -25.6(6) . . . . ?
C43 Si1 C31 C36 -146.9(5) . . . . ?
C36 C31 C32 C33 0.3(10) . . . . ?
Si1 C31 C32 C33 -179.2(5) . . . . ?
C31 C32 C33 C34 -0.1(11) . . . . ?
C32 C33 C34 C35 -0.2(11) . . . . ?
C33 C34 C35 C36 0.4(11) . . . . ?
C34 C35 C36 C31 -0.2(10) . . . . ?
C32 C31 C36 C35 -0.1(9) . . . . ?
Si1 C31 C36 C35 179.4(5) . . . . ?
O3 Si1 C37 C42 3.9(6) . . . . ?
C31 Si1 C37 C42 126.2(5) . . . . ?
C43 Si1 C37 C42 -112.7(6) . . . . ?
O3 Si1 C37 C38 -175.0(5) . . . . ?
C31 Si1 C37 C38 -52.7(6) . . . . ?
C43 Si1 C37 C38 68.3(6) . . . . ?
C42 C37 C38 C39 0.0(9) . . . . ?
Si1 C37 C38 C39 179.0(5) . . . . ?
C37 C38 C39 C40 0.7(10) . . . . ?
C38 C39 C40 C41 -0.3(11) . . . . ?
C39 C40 C41 C42 -0.8(11) . . . . ?
C40 C41 C42 C37 1.5(10) . . . . ?
C38 C37 C42 C41 -1.2(10) . . . . ?
Si1 C37 C42 C41 179.9(5) . . . . ?
O3 Si1 C43 C44 -59.2(5) . . . . ?
C31 Si1 C43 C44 179.8(4) . . . . ?
C37 Si1 C43 C44 59.6(5) . . . . ?
Si1 C43 C44 C45 176.0(4) . . . . ?
C46 N1 C45 C44 101.1(6) . . . . ?
Cu1 N1 C45 C44 -75.4(5) . . . . ?
C43 C44 C45 N1 -69.0(6) . . . . ?
C45 N1 C46 C47 -176.2(5) . . . . ?
Cu1 N1 C46 C47 0.1(9) . . . . ?
N1 C46 C47 C48 -172.3(6) . . . . ?
N1 C46 C47 C52 8.0(10) . . . . ?
C46 C47 C48 C49 -178.9(6) . . . . ?
C52 C47 C48 C49 0.8(9) . . . . ?
C47 C48 C49 C50 -1.9(9) . . . . ?
C47 C48 C49 C57 179.3(6) . . . . ?
C48 C49 C50 C51 1.0(9) . . . . ?
C57 C49 C50 C51 179.8(6) . . . . ?
C49 C50 C51 C52 1.1(9) . . . . ?
C49 C50 C51 C53 -176.4(6) . . . . ?
Cu1 O2 C52 C51 162.0(4) . . . . ?
Cu1 O2 C52 C47 -18.6(8) . . . . ?
C50 C51 C52 O2 177.3(5) . . . . ?
C53 C51 C52 O2 -5.2(8) . . . . ?
C50 C51 C52 C47 -2.1(8) . . . . ?
C53 C51 C52 C47 175.4(5) . . . . ?
C48 C47 C52 O2 -178.2(5) . . . . ?
C46 C47 C52 O2 1.5(9) . . . . ?
C48 C47 C52 C51 1.2(8) . . . . ?
C46 C47 C52 C51 -179.1(5) . . . . ?
C50 C51 C53 C54 2.1(8) . . . . ?
C52 C51 C53 C54 -175.4(5) . . . . ?
C50 C51 C53 C55 123.6(6) . . . . ?
C52 C51 C53 C55 -53.8(7) . . . . ?
C50 C51 C53 C56 -116.5(6) . . . . ?
C52 C51 C53 C56 66.1(7) . . . . ?
C48 C49 C57 C58 126.5(7) . . . . ?
C50 C49 C57 C58 -52.2(8) . . . . ?
C48 C49 C57 C60 5.9(9) . . . . ?
C50 C49 C57 C60 -172.9(6) . . . . ?
C48 C49 C57 C59 -114.0(7) . . . . ?
C50 C49 C57 C59 67.2(8) . . . . ?
O5 Cu2 O4 C61 77.7(6) . . . . ?
N3 Cu2 O4 C61 -25.2(5) . . . . ?
N4 Cu2 O4 C61 -178.9(4) . . . . ?
O4 Cu2 O5 C112 84.9(6) . . . . ?
N3 Cu2 O5 C112 -172.4(4) . . . . ?
N4 Cu2 O5 C112 -18.3(5) . . . . ?
Cu2 O4 C61 C62 -162.3(4) . . . . ?
Cu2 O4 C61 C66 19.0(8) . . . . ?
O4 C61 C62 C63 -178.0(6) . . . . ?
C66 C61 C62 C63 0.7(9) . . . . ?
O4 C61 C62 C67 0.2(9) . . . . ?
C66 C61 C62 C67 178.9(5) . . . . ?
C61 C62 C63 C64 -0.9(10) . . . . ?
C67 C62 C63 C64 -179.0(6) . . . . ?
C62 C63 C64 C65 0.8(11) . . . . ?
C62 C63 C64 C71 179.3(7) . . . . ?
C63 C64 C65 C66 -0.6(11) . . . . ?
C71 C64 C65 C66 -179.0(7) . . . . ?
C64 C65 C66 C61 0.5(10) . . . . ?
C64 C65 C66 C75 176.1(6) . . . . ?
O4 C61 C66 C65 178.1(5) . . . . ?
C62 C61 C66 C65 -0.6(9) . . . . ?
O4 C61 C66 C75 2.8(9) . . . . ?
C62 C61 C66 C75 -175.9(6) . . . . ?
C63 C62 C67 C69 113.5(7) . . . . ?
C61 C62 C67 C69 -64.6(7) . . . . ?
C63 C62 C67 C70 -6.4(9) . . . . ?
C61 C62 C67 C70 175.5(6) . . . . ?
C63 C62 C67 C68 -124.4(7) . . . . ?
C61 C62 C67 C68 57.4(7) . . . . ?
C65 C64 C71 C74 104.8(8) . . . . ?
C63 C64 C71 C74 -73.7(9) . . . . ?
C65 C64 C71 C73 -133.3(8) . . . . ?
C63 C64 C71 C73 48.2(10) . . . . ?
C65 C64 C71 C72 -15.9(11) . . . . ?
C63 C64 C71 C72 165.7(7) . . . . ?
C76 N3 C75 C66 176.2(5) . . . . ?
Cu2 N3 C75 C66 -3.1(8) . . . . ?
C65 C66 C75 N3 173.6(6) . . . . ?
C61 C66 C75 N3 -11.0(10) . . . . ?
C75 N3 C76 C77 -111.4(6) . . . . ?
Cu2 N3 C76 C77 68.0(6) . . . . ?
N3 C76 C77 C78 69.0(6) . . . . ?
C76 C77 C78 Si3 -177.2(4) . . . . ?
O6 Si3 C78 C77 62.1(5) . . . . ?
C85 Si3 C78 C77 -177.0(4) . . . . ?
C79 Si3 C78 C77 -57.4(5) . . . . ?
O6 Si3 C79 C84 175.5(5) . . . . ?
C85 Si3 C79 C84 55.1(6) . . . . ?
C78 Si3 C79 C84 -65.0(6) . . . . ?
O6 Si3 C79 C80 -2.2(6) . . . . ?
C85 Si3 C79 C80 -122.7(5) . . . . ?
C78 Si3 C79 C80 117.2(5) . . . . ?
C84 C79 C80 C81 0.9(9) . . . . ?
Si3 C79 C80 C81 178.8(5) . . . . ?
C79 C80 C81 C82 -0.6(10) . . . . ?
C80 C81 C82 C83 0.1(10) . . . . ?
C81 C82 C83 C84 0.1(10) . . . . ?
C82 C83 C84 C79 0.2(11) . . . . ?
C80 C79 C84 C83 -0.7(10) . . . . ?
Si3 C79 C84 C83 -178.6(5) . . . . ?
O6 Si3 C85 C90 83.4(5) . . . . ?
C78 Si3 C85 C90 -36.1(6) . . . . ?
C79 Si3 C85 C90 -157.5(5) . . . . ?
O6 Si3 C85 C86 -96.6(5) . . . . ?
C78 Si3 C85 C86 143.8(5) . . . . ?
C79 Si3 C85 C86 22.4(6) . . . . ?
C90 C85 C86 C87 0.4(10) . . . . ?
Si3 C85 C86 C87 -179.5(5) . . . . ?
C85 C86 C87 C88 -0.2(11) . . . . ?
C86 C87 C88 C89 -0.4(10) . . . . ?
C87 C88 C89 C90 0.7(10) . . . . ?
C86 C85 C90 C89 -0.1(10) . . . . ?
Si3 C85 C90 C89 179.9(5) . . . . ?
C88 C89 C90 C85 -0.5(10) . . . . ?
O6 Si4 C91 C92 89.6(6) . . . . ?
C97 Si4 C91 C92 -151.9(5) . . . . ?
C103 Si4 C91 C92 -28.2(6) . . . . ?
O6 Si4 C91 C96 -82.5(6) . . . . ?
C97 Si4 C91 C96 36.0(6) . . . . ?
C103 Si4 C91 C96 159.7(5) . . . . ?
C96 C91 C92 C93 0.4(10) . . . . ?
Si4 C91 C92 C93 -171.9(5) . . . . ?
C91 C92 C93 C94 0.0(11) . . . . ?
C92 C93 C94 C95 0.5(11) . . . . ?
C93 C94 C95 C96 -1.5(12) . . . . ?
C94 C95 C96 C91 1.9(11) . . . . ?
C92 C91 C96 C95 -1.4(10) . . . . ?
Si4 C91 C96 C95 171.1(5) . . . . ?
O6 Si4 C97 C102 -155.6(5) . . . . ?
C91 Si4 C97 C102 86.1(6) . . . . ?
C103 Si4 C97 C102 -35.6(6) . . . . ?
O6 Si4 C97 C98 26.7(6) . . . . ?
C91 Si4 C97 C98 -91.6(6) . . . . ?
C103 Si4 C97 C98 146.7(5) . . . . ?
C102 C97 C98 C99 0.4(10) . . . . ?
Si4 C97 C98 C99 178.3(5) . . . . ?
C97 C98 C99 C100 1.4(11) . . . . ?
C98 C99 C100 C101 -1.6(11) . . . . ?
C99 C100 C101 C102 0.0(12) . . . . ?
C100 C101 C102 C97 1.8(11) . . . . ?
C98 C97 C102 C101 -2.0(10) . . . . ?
Si4 C97 C102 C101 -179.8(6) . . . . ?
O6 Si4 C103 C104 71.6(5) . . . . ?
C97 Si4 C103 C104 -48.2(5) . . . . ?
C91 Si4 C103 C104 -170.8(4) . . . . ?
Si4 C103 C104 C105 -179.2(4) . . . . ?
C106 N4 C105 C104 -113.6(6) . . . . ?
Cu2 N4 C105 C104 62.9(6) . . . . ?
C103 C104 C105 N4 65.1(6) . . . . ?
C105 N4 C106 C107 -178.1(6) . . . . ?
Cu2 N4 C106 C107 5.6(9) . . . . ?
N4 C106 C107 C108 170.3(6) . . . . ?
N4 C106 C107 C112 -8.5(10) . . . . ?
C112 C107 C108 C109 2.2(9) . . . . ?
C106 C107 C108 C109 -176.6(6) . . . . ?
C107 C108 C109 C110 -0.8(9) . . . . ?
C107 C108 C109 C117 -179.5(5) . . . . ?
C108 C109 C110 C111 -1.4(9) . . . . ?
C117 C109 C110 C111 177.3(5) . . . . ?
C109 C110 C111 C112 1.9(9) . . . . ?
C109 C110 C111 C113 -178.3(5) . . . . ?
Cu2 O5 C112 C107 20.0(8) . . . . ?
Cu2 O5 C112 C111 -162.1(4) . . . . ?
C108 C107 C112 O5 176.3(5) . . . . ?
C106 C107 C112 O5 -5.0(9) . . . . ?
C108 C107 C112 C111 -1.6(8) . . . . ?
C106 C107 C112 C111 177.1(5) . . . . ?
C110 C111 C112 O5 -178.3(5) . . . . ?
C113 C111 C112 O5 1.9(8) . . . . ?
C110 C111 C112 C107 -0.3(8) . . . . ?
C113 C111 C112 C107 179.8(5) . . . . ?
C110 C111 C113 C116 -3.5(8) . . . . ?
C112 C111 C113 C116 176.3(5) . . . . ?
C110 C111 C113 C114 117.0(6) . . . . ?
C112 C111 C113 C114 -63.1(7) . . . . ?
C110 C111 C113 C115 -122.0(6) . . . . ?
C112 C111 C113 C115 57.8(7) . . . . ?
C108 C109 C117 C118 -179.5(6) . . . . ?
C110 C109 C117 C118 1.9(8) . . . . ?
C108 C109 C117 C119 60.4(7) . . . . ?
C110 C109 C117 C119 -118.2(6) . . . . ?
C108 C109 C117 C120 -59.0(7) . . . . ?
C110 C109 C117 C120 122.4(7) . . . . ?
